data_4333584
loop_
_publ_author_name
'Shreya Mukherjee'
'Khalil A. Abboud'
'Wolfgang Wernsdorfer'
'George Christou'

_publ_section_title
;
 Comproportionation Reactions to Manganese(III/IV) Pivalate Clusters: A
 New Half-Integer Spin Single-Molecule Magnet
;
_journal_name_full 'Inorganic Chemistry'
_journal_page_first 873
_journal_page_last 884
_journal_paper_doi 10.1021/ic302021a
_journal_volume 52
_journal_year 2013
_chemical_formula_sum 'C73 H133 Mn9 O35'
_chemical_formula_weight 2065.25
_chemical_name_systematic
; 
 ? 
;
_space_group_IT_number 41
_symmetry_cell_setting orthorhombic
_symmetry_space_group_name_Hall 'A 2 -2ab'
_symmetry_space_group_name_H-M 'A b a 2'
_atom_sites_solution_hydrogens geom
_atom_sites_solution_primary direct
_atom_sites_solution_secondary difmap
_audit_creation_method SHELXL-97
_audit_update_record
;
2009-06-18 # Formatted by publCIF
;
_cell_angle_alpha 90.00
_cell_angle_beta 90.00
_cell_angle_gamma 90.00
_cell_formula_units_Z 12
_cell_length_a 20.555(3)
_cell_length_b 68.895(9)
_cell_length_c 21.549(3)
_cell_measurement_reflns_used 528
_cell_measurement_temperature 100(2)
_cell_measurement_theta_max 28.0
_cell_measurement_theta_min 2.0
_cell_volume 30516(7)
_computing_cell_refinement 'Bruker APEX2'
_computing_data_collection 'Bruker APEX2'
_computing_data_reduction 'Bruker SAINT'
_computing_molecular_graphics 'Bruker SHELXTL'
_computing_publication_material 'Bruker SHELXTL'
_computing_structure_refinement 'Bruker SHELXTL'
_computing_structure_solution 'Bruker SHELXTL'
_diffrn_ambient_temperature 100(2)
_diffrn_measured_fraction_theta_full 0.992
_diffrn_measured_fraction_theta_max 0.992
_diffrn_measurement_device_type 'Bruker APEX-II CCD'
_diffrn_measurement_method '\w scans'
_diffrn_radiation_monochromator graphite
_diffrn_radiation_source 'fine-focus sealed tube'
_diffrn_radiation_type MoK\a
_diffrn_radiation_wavelength 0.71073
_diffrn_reflns_av_R_equivalents 0.0458
_diffrn_reflns_av_sigmaI/netI 0.0592
_diffrn_reflns_limit_h_max 26
_diffrn_reflns_limit_h_min -26
_diffrn_reflns_limit_k_max 89
_diffrn_reflns_limit_k_min -71
_diffrn_reflns_limit_l_max 27
_diffrn_reflns_limit_l_min -27
_diffrn_reflns_number 95918
_diffrn_reflns_theta_full 27.50
_diffrn_reflns_theta_max 27.50
_diffrn_reflns_theta_min 1.15
_exptl_absorpt_coefficient_mu 1.150
_exptl_absorpt_correction_T_max 0.8947
_exptl_absorpt_correction_T_min 0.7527
_exptl_absorpt_correction_type numerical
_exptl_absorpt_process_details 'based on measured indexed crystal faces, Bruker SHELXTL  v6.12 (Bruker 1998)'
_exptl_crystal_colour brown
_exptl_crystal_density_diffrn 1.349
_exptl_crystal_description plates
_exptl_crystal_F_000 12912
_exptl_crystal_size_max 0.26
_exptl_crystal_size_mid 0.17
_exptl_crystal_size_min 0.10
_refine_diff_density_max 0.619
_refine_diff_density_min -0.385
_refine_diff_density_rms 0.078
_refine_ls_abs_structure_details 'Flack H D (1983), Acta Cryst. A39, 876-881'
_refine_ls_abs_structure_Flack -0.003(7)
_refine_ls_extinction_method none
_refine_ls_goodness_of_fit_ref 1.032
_refine_ls_hydrogen_treatment constr
_refine_ls_matrix_type full
_refine_ls_number_parameters 1586
_refine_ls_number_reflns 33130
_refine_ls_number_restraints 1
_refine_ls_restrained_S_all 1.032
_refine_ls_R_factor_all 0.0486
_refine_ls_R_factor_gt 0.0388
_refine_ls_shift/su_max 0.005
_refine_ls_shift/su_mean 0.000
_refine_ls_structure_factor_coef Fsqd
_refine_ls_weighting_details 'calc w=1/[\s^2^(Fo^2^)+(0.0414P)^2^] where P=(Fo^2^+2Fc^2^)/3'
_refine_ls_weighting_scheme calc
_refine_ls_wR_factor_gt 0.0846
_refine_ls_wR_factor_ref 0.0884
_reflns_number_gt 28402
_reflns_number_total 33130
_reflns_threshold_expression I>2\s(I)
_cod_data_source_file ic302021a_si_002_3.cif
_cod_data_source_block sm54
_cod_database_code 4333584

loop_
_symmetry_equiv_pos_as_xyz
'x, y, z'
'-x, -y, z'
'x+1/2, -y+1/2, z'
'-x+1/2, y+1/2, z'
'x, y+1/2, z+1/2'
'-x, -y+1/2, z+1/2'
'x+1/2, -y+1, z+1/2'
'-x+1/2, y+1, z+1/2'

loop_
_atom_site_label
_atom_site_type_symbol
_atom_site_fract_x
_atom_site_fract_y
_atom_site_fract_z
_atom_site_U_iso_or_equiv
_atom_site_adp_type
_atom_site_occupancy
_atom_site_symmetry_multiplicity
_atom_site_calc_flag
_atom_site_refinement_flags
_atom_site_disorder_assembly
_atom_site_disorder_group
Mn1 Mn 0.86891(2) 0.147703(8) 0.76121(2) 0.02128(11) Uani 1 1 d . . .
Mn2 Mn 0.97097(2) 0.173767(7) 0.72756(2) 0.01787(10) Uani 1 1 d . . .
Mn3 Mn 1.01939(2) 0.212290(8) 0.74507(2) 0.02191(11) Uani 1 1 d . . .
Mn4 Mn 1.09264(2) 0.140831(8) 0.70224(2) 0.01980(11) Uani 1 1 d . . .
Mn5 Mn 1.01114(2) 0.137014(8) 0.81927(2) 0.01957(11) Uani 1 1 d . . .
Mn6 Mn 1.10987(2) 0.175837(7) 0.80402(2) 0.02030(11) Uani 1 1 d . . .
Mn7 Mn 1.02981(2) 0.164986(8) 0.58146(2) 0.01959(11) Uani 1 1 d . . .
Mn8 Mn 0.87341(2) 0.161659(7) 0.61214(2) 0.01987(11) Uani 1 1 d . . .
Mn9 Mn 0.96086(2) 0.203076(7) 0.60673(2) 0.02043(11) Uani 1 1 d . . .
O1 O 0.88944(10) 0.16482(3) 0.69711(11) 0.0211(5) Uani 1 1 d . . .
O2 O 0.81951(12) 0.17299(4) 0.81391(12) 0.0343(6) Uani 1 1 d . . .
O3 O 0.78136(10) 0.14265(4) 0.72944(11) 0.0269(6) Uani 1 1 d . . .
O4 O 0.84726(11) 0.13144(4) 0.83223(12) 0.0304(6) Uani 1 1 d . . .
O5 O 0.89871(11) 0.12173(4) 0.71257(12) 0.0313(6) Uani 1 1 d . . .
O6 O 0.94987(10) 0.15522(3) 0.79212(11) 0.0198(5) Uani 1 1 d . . .
O7 O 1.03262(10) 0.18744(3) 0.77645(10) 0.0210(5) Uani 1 1 d . . .
O8 O 1.03645(10) 0.15849(3) 0.66484(10) 0.0203(5) Uani 1 1 d . . .
O9 O 0.96045(10) 0.19940(3) 0.69332(10) 0.0205(5) Uani 1 1 d . . .
O10 O 0.94039(12) 0.21649(4) 0.82043(11) 0.0309(6) Uani 1 1 d . . .
O11 O 0.99410(12) 0.23805(4) 0.71433(12) 0.0300(6) Uani 1 1 d . . .
O12 O 1.10216(11) 0.21247(4) 0.68508(11) 0.0292(6) Uani 1 1 d . . .
O13 O 1.07811(12) 0.22466(4) 0.80569(12) 0.0297(6) Uani 1 1 d . . .
O14 O 1.07599(11) 0.11667(3) 0.83390(11) 0.0247(5) Uani 1 1 d . . .
O15 O 1.18659(11) 0.15733(4) 0.70296(12) 0.0317(6) Uani 1 1 d . . .
O17 O 1.19848(11) 0.16595(4) 0.80183(12) 0.0308(6) Uani 1 1 d . . .
O18 O 1.07647(10) 0.15185(3) 0.78085(10) 0.0203(5) Uani 1 1 d . . .
O19 O 1.00653(11) 0.12158(3) 0.72497(11) 0.0240(5) Uani 1 1 d . . .
O20 O 1.12292(12) 0.12879(4) 0.62593(11) 0.0289(6) Uani 1 1 d . . .
O21 O 1.13816(11) 0.11929(3) 0.74748(11) 0.0248(5) Uani 1 1 d . . .
O22 O 0.94627(11) 0.11880(4) 0.85223(11) 0.0250(5) Uani 1 1 d . . .
O23 O 1.02351(11) 0.14860(4) 0.90923(11) 0.0263(5) Uani 1 1 d . . .
O24 O 1.09008(11) 0.17410(4) 0.89767(11) 0.0251(5) Uani 1 1 d . . .
O25 O 1.15139(11) 0.20077(4) 0.81811(12) 0.0302(6) Uani 1 1 d . . .
O26 O 1.10979(11) 0.15241(4) 0.55555(11) 0.0254(5) Uani 1 1 d . . .
O27 O 0.97752(12) 0.13958(4) 0.54000(12) 0.0289(6) Uani 1 1 d . . .
O28 O 1.02606(11) 0.17685(4) 0.49623(11) 0.0251(5) Uani 1 1 d . . .
O29 O 0.94782(10) 0.17625(3) 0.59582(10) 0.0208(5) Uani 1 1 d . . .
O30 O 0.87465(11) 0.15029(4) 0.52938(11) 0.0300(6) Uani 1 1 d . . .
O31 O 0.80178(11) 0.14378(4) 0.62720(11) 0.0277(6) Uani 1 1 d . . .
O32 O 0.80574(11) 0.18323(4) 0.59737(12) 0.0288(6) Uani 1 1 d . . .
O33 O 1.06902(10) 0.19505(3) 0.60339(11) 0.0225(5) Uani 1 1 d . . .
O34 O 0.97515(11) 0.20525(3) 0.51655(11) 0.0242(5) Uani 1 1 d . . .
O35 O 0.86197(11) 0.21116(4) 0.59881(12) 0.0279(6) Uani 1 1 d . . .
O36 O 0.98188(11) 0.23079(3) 0.61323(11) 0.0264(5) Uani 1 1 d . . .
C1 C 0.7850(2) 0.18791(6) 0.7795(2) 0.0422(10) Uani 1 1 d . . .
H1A H 0.7765 0.1837 0.7362 0.051 Uiso 1 1 calc R . .
H1B H 0.8098 0.2002 0.7789 0.051 Uiso 1 1 calc R . .
C2 C 0.7213(2) 0.19007(9) 0.8162(3) 0.0727(17) Uani 1 1 d . . .
H2A H 0.7029 0.2033 0.8115 0.087 Uiso 1 1 calc R . .
H2B H 0.6885 0.1804 0.8025 0.087 Uiso 1 1 calc R . .
C3 C 0.7421(3) 0.18637(8) 0.8814(3) 0.0749(18) Uani 1 1 d . . .
H3A H 0.7637 0.1979 0.8996 0.090 Uiso 1 1 calc R . .
H3B H 0.7048 0.1826 0.9078 0.090 Uiso 1 1 calc R . .
C4 C 0.7886(2) 0.17002(8) 0.8734(2) 0.0565(13) Uani 1 1 d . . .
H4A H 0.8214 0.1701 0.9071 0.068 Uiso 1 1 calc R . .
H4B H 0.7653 0.1574 0.8741 0.068 Uiso 1 1 calc R . .
C5 C 0.76656(16) 0.13991(5) 0.67347(17) 0.0253(8) Uani 1 1 d . . .
C6 C 0.70058(17) 0.13045(6) 0.65960(18) 0.0319(9) Uani 1 1 d . . .
C7 C 0.6596(2) 0.12882(8) 0.7197(2) 0.0557(13) Uani 1 1 d . . .
H7A H 0.6836 0.1212 0.7505 0.083 Uiso 1 1 calc R . .
H7B H 0.6182 0.1224 0.7103 0.083 Uiso 1 1 calc R . .
H7C H 0.6511 0.1418 0.7361 0.083 Uiso 1 1 calc R . .
C8 C 0.66499(18) 0.14203(6) 0.6108(2) 0.0437(11) Uani 1 1 d . . .
H8A H 0.6917 0.1428 0.5732 0.066 Uiso 1 1 calc R . .
H8B H 0.6566 0.1552 0.6264 0.066 Uiso 1 1 calc R . .
H8C H 0.6236 0.1357 0.6010 0.066 Uiso 1 1 calc R . .
C9 C 0.71600(19) 0.10989(6) 0.6363(2) 0.0458(11) Uani 1 1 d . . .
H9A H 0.7423 0.1107 0.5984 0.069 Uiso 1 1 calc R . .
H9B H 0.6753 0.1030 0.6273 0.069 Uiso 1 1 calc R . .
H9C H 0.7402 0.1028 0.6683 0.069 Uiso 1 1 calc R . .
C10 C 0.95361(17) 0.11435(5) 0.70417(18) 0.0278(8) Uani 1 1 d . A .
C11 C 0.95769(19) 0.09468(6) 0.6708(2) 0.0379(10) Uani 1 1 d . . .
C12 C 0.9742(5) 0.07933(15) 0.7176(5) 0.077(3) Uiso 0.629(9) 1 d P A 1
H12A H 1.0215 0.0784 0.7219 0.116 Uiso 0.629(9) 1 calc PR A 1
H12B H 0.9568 0.0668 0.7038 0.116 Uiso 0.629(9) 1 calc PR A 1
H12C H 0.9549 0.0827 0.7578 0.116 Uiso 0.629(9) 1 calc PR A 1
C13 C 0.8943(4) 0.09061(12) 0.6370(4) 0.053(2) Uiso 0.629(9) 1 d P A 1
H13A H 0.8942 0.0974 0.5971 0.080 Uiso 0.629(9) 1 calc PR A 1
H13B H 0.8577 0.0952 0.6623 0.080 Uiso 0.629(9) 1 calc PR A 1
H13C H 0.8900 0.0766 0.6299 0.080 Uiso 0.629(9) 1 calc PR A 1
C14 C 1.0135(3) 0.09514(11) 0.6220(3) 0.0411(19) Uiso 0.629(9) 1 d P A 1
H14A H 1.0179 0.1083 0.6055 0.062 Uiso 0.629(9) 1 calc PR A 1
H14B H 1.0033 0.0862 0.5881 0.062 Uiso 0.629(9) 1 calc PR A 1
H14C H 1.0544 0.0912 0.6417 0.062 Uiso 0.629(9) 1 calc PR A 1
C12' C 0.9215(7) 0.0796(2) 0.7196(7) 0.063(4) Uiso 0.371(9) 1 d P A 2
H12D H 0.8862 0.0864 0.7411 0.094 Uiso 0.371(9) 1 calc PR A 2
H12E H 0.9532 0.0749 0.7501 0.094 Uiso 0.371(9) 1 calc PR A 2
H12F H 0.9036 0.0686 0.6966 0.094 Uiso 0.371(9) 1 calc PR A 2
C13' C 0.9209(7) 0.0954(2) 0.6120(8) 0.066(4) Uiso 0.371(9) 1 d P A 2
H13D H 0.9433 0.1039 0.5826 0.099 Uiso 0.371(9) 1 calc PR A 2
H13E H 0.8770 0.1004 0.6199 0.099 Uiso 0.371(9) 1 calc PR A 2
H13F H 0.9178 0.0823 0.5944 0.099 Uiso 0.371(9) 1 calc PR A 2
C14' C 1.0263(7) 0.0877(3) 0.6679(8) 0.077(5) Uiso 0.371(9) 1 d P A 2
H14D H 1.0515 0.0961 0.6402 0.116 Uiso 0.371(9) 1 calc PR A 2
H14E H 1.0271 0.0744 0.6521 0.116 Uiso 0.371(9) 1 calc PR A 2
H14F H 1.0454 0.0880 0.7095 0.116 Uiso 0.371(9) 1 calc PR A 2
C15 C 0.9085(3) 0.23487(7) 0.8311(2) 0.0583(14) Uani 1 1 d . . .
H15A H 0.8751 0.2373 0.7988 0.070 Uiso 1 1 calc R . .
H15B H 0.9404 0.2456 0.8302 0.070 Uiso 1 1 calc R . .
C16 C 0.8774(3) 0.23338(8) 0.8939(2) 0.0629(15) Uani 1 1 d . . .
H16A H 0.8756 0.2462 0.9147 0.075 Uiso 1 1 calc R . .
H16B H 0.8329 0.2279 0.8911 0.075 Uiso 1 1 calc R . .
C17 C 0.9213(3) 0.22016(10) 0.9262(2) 0.0770(19) Uani 1 1 d . . .
H17A H 0.8978 0.2132 0.9595 0.092 Uiso 1 1 calc R . .
H17B H 0.9578 0.2274 0.9451 0.092 Uiso 1 1 calc R . .
C18 C 0.9462(2) 0.20615(7) 0.87878(18) 0.0401(10) Uani 1 1 d . . .
H18A H 0.9921 0.2027 0.8872 0.048 Uiso 1 1 calc R . .
H18B H 0.9196 0.1942 0.8783 0.048 Uiso 1 1 calc R . .
C19 C 0.98377(18) 0.24249(6) 0.65772(17) 0.0311(9) Uani 1 1 d . B .
C20 C 0.9730(2) 0.26384(6) 0.6428(2) 0.0455(11) Uani 1 1 d . . .
C21 C 0.9073(5) 0.26772(15) 0.6389(5) 0.067(3) Uiso 0.558(8) 1 d P B 1
H21A H 0.8909 0.2715 0.6799 0.100 Uiso 0.558(8) 1 calc PR B 1
H21B H 0.8843 0.2561 0.6246 0.100 Uiso 0.558(8) 1 calc PR B 1
H21C H 0.9000 0.2784 0.6096 0.100 Uiso 0.558(8) 1 calc PR B 1
C22 C 1.0106(3) 0.26835(12) 0.5802(4) 0.0366(19) Uiso 0.558(8) 1 d P B 1
H22A H 1.0571 0.2700 0.5890 0.055 Uiso 0.558(8) 1 calc PR B 1
H22B H 0.9935 0.2803 0.5618 0.055 Uiso 0.558(8) 1 calc PR B 1
H22C H 1.0046 0.2576 0.5511 0.055 Uiso 0.558(8) 1 calc PR B 1
C23 C 1.0120(5) 0.27733(16) 0.6943(5) 0.070(3) Uiso 0.558(8) 1 d P B 1
H23A H 1.0477 0.2698 0.7125 0.106 Uiso 0.558(8) 1 calc PR B 1
H23B H 0.9818 0.2813 0.7271 0.106 Uiso 0.558(8) 1 calc PR B 1
H23C H 1.0297 0.2889 0.6738 0.106 Uiso 0.558(8) 1 calc PR B 1
C21' C 0.9091(5) 0.26393(17) 0.5895(5) 0.052(3) Uiso 0.442(8) 1 d P B 2
H21D H 0.9066 0.2513 0.5689 0.077 Uiso 0.442(8) 1 calc PR B 2
H21E H 0.9166 0.2741 0.5584 0.077 Uiso 0.442(8) 1 calc PR B 2
H21F H 0.8681 0.2665 0.6113 0.077 Uiso 0.442(8) 1 calc PR B 2
C22' C 1.0253(5) 0.27208(17) 0.6141(6) 0.053(3) Uiso 0.442(8) 1 d P B 2
H22D H 1.0623 0.2723 0.6427 0.080 Uiso 0.442(8) 1 calc PR B 2
H22E H 1.0145 0.2854 0.6018 0.080 Uiso 0.442(8) 1 calc PR B 2
H22F H 1.0366 0.2645 0.5772 0.080 Uiso 0.442(8) 1 calc PR B 2
C23' C 0.9375(6) 0.2743(2) 0.6944(6) 0.075(4) Uiso 0.442(8) 1 d P B 2
H23D H 0.9667 0.2758 0.7301 0.113 Uiso 0.442(8) 1 calc PR B 2
H23E H 0.8993 0.2667 0.7068 0.113 Uiso 0.442(8) 1 calc PR B 2
H23F H 0.9237 0.2871 0.6799 0.113 Uiso 0.442(8) 1 calc PR B 2
C24 C 1.11179(17) 0.20474(5) 0.63302(17) 0.0255(8) Uani 1 1 d . . .
C25 C 1.17719(17) 0.20867(6) 0.6009(2) 0.0368(10) Uani 1 1 d . . .
C26 C 1.2273(2) 0.21539(8) 0.6486(3) 0.0634(15) Uani 1 1 d . . .
H26A H 1.2690 0.2178 0.6279 0.095 Uiso 1 1 calc R . .
H26B H 1.2329 0.2053 0.6803 0.095 Uiso 1 1 calc R . .
H26C H 1.2122 0.2274 0.6683 0.095 Uiso 1 1 calc R . .
C27 C 1.2011(2) 0.19036(7) 0.5673(2) 0.0501(12) Uani 1 1 d . . .
H27A H 1.2430 0.1930 0.5474 0.075 Uiso 1 1 calc R . .
H27B H 1.1693 0.1865 0.5358 0.075 Uiso 1 1 calc R . .
H27C H 1.2064 0.1798 0.5974 0.075 Uiso 1 1 calc R . .
C28 C 1.1632(2) 0.22475(7) 0.5536(2) 0.0586(14) Uani 1 1 d . . .
H28A H 1.2033 0.2280 0.5312 0.088 Uiso 1 1 calc R . .
H28B H 1.1470 0.2363 0.5752 0.088 Uiso 1 1 calc R . .
H28C H 1.1303 0.2202 0.5240 0.088 Uiso 1 1 calc R . .
C29 C 1.13201(19) 0.21798(6) 0.82421(17) 0.0316(9) Uani 1 1 d . . .
C30 C 1.1769(2) 0.23217(7) 0.8586(2) 0.0496(12) Uani 1 1 d . . .
C31 C 1.1481(5) 0.23490(14) 0.9224(3) 0.162(5) Uani 1 1 d . . .
H31A H 1.1048 0.2408 0.9187 0.243 Uiso 1 1 calc R . .
H31B H 1.1763 0.2434 0.9469 0.243 Uiso 1 1 calc R . .
H31C H 1.1444 0.2223 0.9430 0.243 Uiso 1 1 calc R . .
C32 C 1.1794(3) 0.25082(8) 0.8246(3) 0.094(2) Uani 1 1 d . . .
H32A H 1.1354 0.2562 0.8215 0.141 Uiso 1 1 calc R . .
H32B H 1.1968 0.2486 0.7829 0.141 Uiso 1 1 calc R . .
H32C H 1.2075 0.2599 0.8470 0.141 Uiso 1 1 calc R . .
C33 C 1.2434(4) 0.22307(9) 0.8683(5) 0.144(4) Uani 1 1 d . . .
H33A H 1.2716 0.2322 0.8904 0.215 Uiso 1 1 calc R . .
H33B H 1.2627 0.2199 0.8280 0.215 Uiso 1 1 calc R . .
H33C H 1.2387 0.2112 0.8929 0.215 Uiso 1 1 calc R . .
C34 C 1.12234(16) 0.11163(5) 0.79906(16) 0.0240(7) Uani 1 1 d . . .
C35 C 1.16362(18) 0.09456(6) 0.82223(17) 0.0306(8) Uani 1 1 d . . .
C36 C 1.1188(2) 0.07836(6) 0.8452(3) 0.0547(13) Uani 1 1 d . . .
H36A H 1.0937 0.0732 0.8102 0.082 Uiso 1 1 calc R . .
H36B H 1.0889 0.0836 0.8765 0.082 Uiso 1 1 calc R . .
H36C H 1.1450 0.0680 0.8636 0.082 Uiso 1 1 calc R . .
C37 C 1.2028(2) 0.10238(7) 0.8781(2) 0.0545(13) Uani 1 1 d . . .
H37A H 1.2303 0.0920 0.8949 0.082 Uiso 1 1 calc R . .
H37B H 1.1726 0.1069 0.9103 0.082 Uiso 1 1 calc R . .
H37C H 1.2302 0.1132 0.8646 0.082 Uiso 1 1 calc R . .
C38 C 1.2094(2) 0.08756(7) 0.7718(2) 0.0548(13) Uani 1 1 d . . .
H38A H 1.1840 0.0827 0.7366 0.082 Uiso 1 1 calc R . .
H38B H 1.2369 0.0771 0.7882 0.082 Uiso 1 1 calc R . .
H38C H 1.2369 0.0984 0.7581 0.082 Uiso 1 1 calc R . .
C39 C 1.29450(17) 0.15608(6) 0.7479(2) 0.0386(10) Uani 1 1 d . . .
C40 C 1.3268(4) 0.17543(11) 0.7358(4) 0.060(2) Uiso 0.667(8) 1 d P C 1
H40A H 1.2973 0.1859 0.7479 0.090 Uiso 0.667(8) 1 calc PR C 1
H40B H 1.3370 0.1766 0.6916 0.090 Uiso 0.667(8) 1 calc PR C 1
H40C H 1.3670 0.1763 0.7601 0.090 Uiso 0.667(8) 1 calc PR C 1
C41 C 1.3169(4) 0.14744(13) 0.8108(4) 0.058(2) Uiso 0.667(8) 1 d P C 1
H41A H 1.3252 0.1580 0.8402 0.087 Uiso 0.667(8) 1 calc PR C 1
H41B H 1.3568 0.1399 0.8046 0.087 Uiso 0.667(8) 1 calc PR C 1
H41C H 1.2827 0.1390 0.8272 0.087 Uiso 0.667(8) 1 calc PR C 1
C42 C 1.3095(4) 0.14162(12) 0.6975(4) 0.059(2) Uiso 0.667(8) 1 d P C 1
H42A H 1.3188 0.1485 0.6588 0.089 Uiso 0.667(8) 1 calc PR C 1
H42B H 1.2720 0.1331 0.6915 0.089 Uiso 0.667(8) 1 calc PR C 1
H42C H 1.3475 0.1339 0.7095 0.089 Uiso 0.667(8) 1 calc PR C 1
C40' C 1.3199(8) 0.1632(3) 0.6868(9) 0.076(6) Uiso 0.333(8) 1 d P C 2
H40D H 1.3176 0.1774 0.6855 0.114 Uiso 0.333(8) 1 calc PR C 2
H40E H 1.2934 0.1578 0.6531 0.114 Uiso 0.333(8) 1 calc PR C 2
H40F H 1.3652 0.1591 0.6817 0.114 Uiso 0.333(8) 1 calc PR C 2
C41' C 1.3271(10) 0.1620(3) 0.8027(10) 0.092(7) Uiso 0.333(8) 1 d P C 2
H41D H 1.3255 0.1762 0.8061 0.138 Uiso 0.333(8) 1 calc PR C 2
H41E H 1.3726 0.1578 0.8010 0.138 Uiso 0.333(8) 1 calc PR C 2
H41F H 1.3058 0.1562 0.8389 0.138 Uiso 0.333(8) 1 calc PR C 2
C42' C 1.3027(9) 0.1333(3) 0.7429(10) 0.084(6) Uiso 0.333(8) 1 d P C 2
H42D H 1.3491 0.1300 0.7414 0.126 Uiso 0.333(8) 1 calc PR C 2
H42E H 1.2814 0.1286 0.7051 0.126 Uiso 0.333(8) 1 calc PR C 2
H42F H 1.2828 0.1271 0.7792 0.126 Uiso 0.333(8) 1 calc PR C 2
C43 C 1.13511(16) 0.13683(6) 0.57450(16) 0.0259(8) Uani 1 1 d . D .
C44 C 1.1823(2) 0.12659(6) 0.53025(18) 0.0383(10) Uani 1 1 d . . .
C45 C 1.2304(3) 0.14306(10) 0.5006(3) 0.0371(19) Uiso 0.584(8) 1 d P D 1
H45A H 1.2442 0.1521 0.5332 0.056 Uiso 0.584(8) 1 calc PR D 1
H45B H 1.2072 0.1502 0.4681 0.056 Uiso 0.584(8) 1 calc PR D 1
H45C H 1.2688 0.1367 0.4826 0.056 Uiso 0.584(8) 1 calc PR D 1
C46 C 1.1465(4) 0.11914(13) 0.4755(4) 0.051(2) Uiso 0.584(8) 1 d P D 1
H46A H 1.1514 0.1282 0.4409 0.077 Uiso 0.584(8) 1 calc PR D 1
H46B H 1.1003 0.1178 0.4858 0.077 Uiso 0.584(8) 1 calc PR D 1
H46C H 1.1641 0.1065 0.4636 0.077 Uiso 0.584(8) 1 calc PR D 1
C47 C 1.2253(4) 0.11212(14) 0.5634(4) 0.044(2) Uiso 0.584(8) 1 d P D 1
H47A H 1.2623 0.1189 0.5821 0.067 Uiso 0.584(8) 1 calc PR D 1
H47B H 1.2413 0.1025 0.5337 0.067 Uiso 0.584(8) 1 calc PR D 1
H47C H 1.2003 0.1056 0.5960 0.067 Uiso 0.584(8) 1 calc PR D 1
C45' C 1.1875(7) 0.1375(2) 0.4743(7) 0.072(4) Uiso 0.416(8) 1 d P D 2
H45D H 1.2126 0.1494 0.4821 0.107 Uiso 0.416(8) 1 calc PR D 2
H45E H 1.1439 0.1410 0.4596 0.107 Uiso 0.416(8) 1 calc PR D 2
H45F H 1.2096 0.1297 0.4426 0.107 Uiso 0.416(8) 1 calc PR D 2
C46' C 1.1435(5) 0.10744(18) 0.5105(6) 0.051(3) Uiso 0.416(8) 1 d P D 2
H46D H 1.1225 0.1018 0.5471 0.077 Uiso 0.416(8) 1 calc PR D 2
H46E H 1.1739 0.0980 0.4927 0.077 Uiso 0.416(8) 1 calc PR D 2
H46F H 1.1104 0.1108 0.4796 0.077 Uiso 0.416(8) 1 calc PR D 2
C47' C 1.2397(6) 0.11984(19) 0.5662(5) 0.043(3) Uiso 0.416(8) 1 d P D 2
H47D H 1.2670 0.1310 0.5772 0.065 Uiso 0.416(8) 1 calc PR D 2
H47E H 1.2650 0.1107 0.5411 0.065 Uiso 0.416(8) 1 calc PR D 2
H47F H 1.2250 0.1134 0.6042 0.065 Uiso 0.416(8) 1 calc PR D 2
C48 C 0.88493(18) 0.11913(5) 0.85815(16) 0.0269(8) Uani 1 1 d . . .
C49 C 0.85254(18) 0.10425(6) 0.89992(17) 0.0325(9) Uani 1 1 d . . .
C50 C 0.8461(4) 0.11413(10) 0.9638(2) 0.096(2) Uani 1 1 d . . .
H50A H 0.8252 0.1052 0.9930 0.143 Uiso 1 1 calc R . .
H50B H 0.8195 0.1259 0.9598 0.143 Uiso 1 1 calc R . .
H50C H 0.8893 0.1176 0.9793 0.143 Uiso 1 1 calc R . .
C51 C 0.7852(2) 0.09973(8) 0.8773(3) 0.0699(17) Uani 1 1 d . . .
H51A H 0.7877 0.0932 0.8370 0.105 Uiso 1 1 calc R . .
H51B H 0.7605 0.1118 0.8729 0.105 Uiso 1 1 calc R . .
H51C H 0.7633 0.0912 0.9073 0.105 Uiso 1 1 calc R . .
C52 C 0.8939(3) 0.08636(9) 0.9057(3) 0.092(2) Uani 1 1 d . . .
H52A H 0.8986 0.0803 0.8649 0.137 Uiso 1 1 calc R . .
H52B H 0.8731 0.0772 0.9344 0.137 Uiso 1 1 calc R . .
H52C H 0.9369 0.0899 0.9216 0.137 Uiso 1 1 calc R . .
C53 C 1.05533(16) 0.16267(5) 0.92963(16) 0.0237(8) Uani 1 1 d . . .
C54 C 1.0505(2) 0.16632(6) 0.99999(18) 0.0352(9) Uani 1 1 d . . .
C55 C 0.9798(3) 0.16830(10) 1.0177(3) 0.085(2) Uani 1 1 d . . .
H55A H 0.9560 0.1566 1.0047 0.128 Uiso 1 1 calc R . .
H55B H 0.9612 0.1797 0.9970 0.128 Uiso 1 1 calc R . .
H55C H 0.9761 0.1698 1.0628 0.128 Uiso 1 1 calc R . .
C56 C 1.0878(3) 0.18451(7) 1.0195(2) 0.0593(14) Uani 1 1 d . . .
H56A H 1.0834 0.1864 1.0644 0.089 Uiso 1 1 calc R . .
H56B H 1.0700 0.1958 0.9978 0.089 Uiso 1 1 calc R . .
H56C H 1.1339 0.1830 1.0089 0.089 Uiso 1 1 calc R . .
C57 C 1.0783(3) 0.14870(8) 1.0328(2) 0.084(2) Uani 1 1 d . . .
H57A H 1.0542 0.1371 1.0201 0.127 Uiso 1 1 calc R . .
H57B H 1.0744 0.1504 1.0778 0.127 Uiso 1 1 calc R . .
H57C H 1.1242 0.1472 1.0217 0.127 Uiso 1 1 calc R . .
C58 C 0.92441(16) 0.14041(5) 0.51071(17) 0.0255(8) Uani 1 1 d . . .
C59 C 0.91461(19) 0.12889(6) 0.45092(18) 0.0348(9) Uani 1 1 d . . .
C60 C 0.9799(3) 0.12429(11) 0.4211(3) 0.089(2) Uani 1 1 d . . .
H60A H 0.9728 0.1170 0.3826 0.134 Uiso 1 1 calc R . .
H60B H 1.0061 0.1165 0.4498 0.134 Uiso 1 1 calc R . .
H60C H 1.0028 0.1364 0.4117 0.134 Uiso 1 1 calc R . .
C61 C 0.8708(3) 0.14026(8) 0.4068(2) 0.0631(15) Uani 1 1 d . . .
H61A H 0.8646 0.1328 0.3684 0.095 Uiso 1 1 calc R . .
H61B H 0.8912 0.1528 0.3970 0.095 Uiso 1 1 calc R . .
H61C H 0.8285 0.1425 0.4265 0.095 Uiso 1 1 calc R . .
C62 C 0.8805(4) 0.11042(9) 0.4682(3) 0.093(2) Uani 1 1 d . . .
H62A H 0.8731 0.1026 0.4308 0.140 Uiso 1 1 calc R . .
H62B H 0.8387 0.1135 0.4877 0.140 Uiso 1 1 calc R . .
H62C H 0.9075 0.1031 0.4973 0.140 Uiso 1 1 calc R . .
C63 C 1.00288(16) 0.19311(5) 0.48090(17) 0.0255(8) Uani 1 1 d . E .
C64 C 1.00717(19) 0.19914(6) 0.41227(17) 0.0321(9) Uani 1 1 d . . .
C65 C 1.0384(4) 0.21904(14) 0.4087(4) 0.063(3) Uiso 0.598(7) 1 d P E 1
H65A H 1.0457 0.2240 0.4508 0.094 Uiso 0.598(7) 1 calc PR E 1
H65B H 1.0095 0.2279 0.3863 0.094 Uiso 0.598(7) 1 calc PR E 1
H65C H 1.0801 0.2181 0.3869 0.094 Uiso 0.598(7) 1 calc PR E 1
C66 C 0.9386(4) 0.19993(14) 0.3883(4) 0.056(2) Uiso 0.598(7) 1 d P E 1
H66A H 0.9168 0.2115 0.4049 0.083 Uiso 0.598(7) 1 calc PR E 1
H66B H 0.9151 0.1883 0.4015 0.083 Uiso 0.598(7) 1 calc PR E 1
H66C H 0.9392 0.2006 0.3429 0.083 Uiso 0.598(7) 1 calc PR E 1
C67 C 1.0452(5) 0.18376(14) 0.3749(4) 0.066(3) Uiso 0.598(7) 1 d P E 1
H67A H 1.0919 0.1852 0.3830 0.099 Uiso 0.598(7) 1 calc PR E 1
H67B H 1.0368 0.1856 0.3305 0.099 Uiso 0.598(7) 1 calc PR E 1
H67C H 1.0310 0.1708 0.3874 0.099 Uiso 0.598(7) 1 calc PR E 1
C65' C 0.9671(8) 0.2158(3) 0.3972(8) 0.095(6) Uiso 0.402(7) 1 d P E 2
H65D H 0.9797 0.2268 0.4235 0.143 Uiso 0.402(7) 1 calc PR E 2
H65E H 0.9213 0.2127 0.4046 0.143 Uiso 0.402(7) 1 calc PR E 2
H65F H 0.9733 0.2193 0.3535 0.143 Uiso 0.402(7) 1 calc PR E 2
C66' C 0.9868(8) 0.1818(2) 0.3682(8) 0.082(5) Uiso 0.402(7) 1 d P E 2
H66D H 1.0115 0.1702 0.3793 0.123 Uiso 0.402(7) 1 calc PR E 2
H66E H 0.9960 0.1853 0.3250 0.123 Uiso 0.402(7) 1 calc PR E 2
H66F H 0.9401 0.1792 0.3730 0.123 Uiso 0.402(7) 1 calc PR E 2
C67' C 1.0818(8) 0.2007(3) 0.3964(8) 0.090(6) Uiso 0.402(7) 1 d P E 2
H67D H 1.1019 0.2106 0.4228 0.135 Uiso 0.402(7) 1 calc PR E 2
H67E H 1.0870 0.2044 0.3527 0.135 Uiso 0.402(7) 1 calc PR E 2
H67F H 1.1029 0.1882 0.4036 0.135 Uiso 0.402(7) 1 calc PR E 2
C68 C 0.81020(16) 0.20148(5) 0.59471(16) 0.0257(8) Uani 1 1 d . . .
C69 C 0.74626(17) 0.21309(6) 0.58782(19) 0.0336(9) Uani 1 1 d . . .
C70 C 0.68811(19) 0.19960(7) 0.5800(3) 0.0689(17) Uani 1 1 d . . .
H70A H 0.6483 0.2073 0.5756 0.103 Uiso 1 1 calc R . .
H70B H 0.6844 0.1912 0.6164 0.103 Uiso 1 1 calc R . .
H70C H 0.6942 0.1916 0.5428 0.103 Uiso 1 1 calc R . .
C71 C 0.7530(2) 0.22637(6) 0.5309(2) 0.0462(11) Uani 1 1 d . . .
H71A H 0.7130 0.2339 0.5255 0.069 Uiso 1 1 calc R . .
H71B H 0.7606 0.2184 0.4938 0.069 Uiso 1 1 calc R . .
H71C H 0.7898 0.2352 0.5370 0.069 Uiso 1 1 calc R . .
C72 C 0.7381(2) 0.22574(7) 0.6460(2) 0.0486(11) Uani 1 1 d . . .
H72A H 0.6978 0.2333 0.6426 0.073 Uiso 1 1 calc R . .
H72B H 0.7752 0.2346 0.6497 0.073 Uiso 1 1 calc R . .
H72C H 0.7360 0.2174 0.6828 0.073 Uiso 1 1 calc R . .
C112 C 1.22043(16) 0.15968(5) 0.74964(18) 0.0281(8) Uani 1 1 d . C .
O16 O 0.38996(10) 0.51596(3) 0.21436(9) 0.0171(5) Uani 1 1 d . . .
Mn10 Mn 0.56089(2) 0.535092(7) 0.10717(2) 0.01738(10) Uani 1 1 d . . .
Mn11 Mn 0.5000 0.5000 0.14861(3) 0.01493(14) Uani 1 2 d S . .
Mn12 Mn 0.41978(2) 0.539534(7) 0.18438(2) 0.01707(10) Uani 1 1 d . . .
Mn13 Mn 0.42187(2) 0.505156(8) 0.28879(2) 0.01681(10) Uani 1 1 d . . .
Mn14 Mn 0.34244(2) 0.496657(7) 0.17316(2) 0.01615(10) Uani 1 1 d . . .
O37 O 0.58862(11) 0.54847(4) 0.19268(11) 0.0252(5) Uani 1 1 d . . .
O38 O 0.64675(10) 0.54160(3) 0.07237(10) 0.0220(5) Uani 1 1 d . . .
O39 O 0.52690(10) 0.56089(3) 0.08258(11) 0.0223(5) Uani 1 1 d . . .
O40 O 0.52811(11) 0.52642(4) 0.00771(10) 0.0251(5) Uani 1 1 d . . .
O41 O 0.58495(9) 0.50933(3) 0.12396(10) 0.0167(5) Uani 1 1 d . . .
O42 O 0.47943(10) 0.52641(3) 0.13385(10) 0.0191(5) Uani 1 1 d . . .
O43 O 0.5000 0.5000 0.24946(14) 0.0181(7) Uani 1 2 d S . .
O44 O 0.45286(11) 0.56446(3) 0.15832(11) 0.0243(5) Uani 1 1 d . . .
O45 O 0.34207(11) 0.54459(4) 0.12752(12) 0.0307(6) Uani 1 1 d . . .
O46 O 0.39257(11) 0.55369(4) 0.25774(11) 0.0260(5) Uani 1 1 d . . .
O48 O 0.44547(11) 0.53477(4) 0.32513(11) 0.0274(6) Uani 1 1 d . . .
O49 O 0.44706(10) 0.49599(4) 0.37078(10) 0.0231(5) Uani 1 1 d . . .
O50 O 0.33092(10) 0.50773(3) 0.32111(10) 0.0207(5) Uani 1 1 d . . .
O51 O 0.38008(10) 0.47697(3) 0.25018(10) 0.0201(5) Uani 1 1 d . . .
O52 O 0.27285(9) 0.50058(3) 0.23490(10) 0.0197(5) Uani 1 1 d . . .
O53 O 0.70906(10) 0.52445(4) 0.13829(10) 0.0215(5) Uani 1 1 d . . .
O54 O 0.29334(10) 0.51593(4) 0.11207(11) 0.0238(5) Uani 1 1 d . . .
C73 C 0.61329(14) 0.54122(5) 0.24095(15) 0.0196(7) Uani 1 1 d . . .
C74 C 0.64178(19) 0.55522(5) 0.28857(17) 0.0313(8) Uani 1 1 d . . .
C75 C 0.6347(3) 0.54681(7) 0.35383(18) 0.0509(12) Uani 1 1 d . . .
H75A H 0.6563 0.5341 0.3557 0.076 Uiso 1 1 calc R . .
H75B H 0.5885 0.5453 0.3638 0.076 Uiso 1 1 calc R . .
H75C H 0.6550 0.5556 0.3839 0.076 Uiso 1 1 calc R . .
C76 C 0.6098(2) 0.57499(6) 0.2841(2) 0.0504(12) Uani 1 1 d . . .
H76A H 0.5639 0.5739 0.2960 0.076 Uiso 1 1 calc R . .
H76B H 0.6129 0.5798 0.2413 0.076 Uiso 1 1 calc R . .
H76C H 0.6319 0.5841 0.3120 0.076 Uiso 1 1 calc R . .
C77 C 0.7146(2) 0.55676(7) 0.2708(2) 0.0550(13) Uani 1 1 d . . .
H77A H 0.7350 0.5440 0.2745 0.082 Uiso 1 1 calc R . .
H77B H 0.7363 0.5659 0.2987 0.082 Uiso 1 1 calc R . .
H77C H 0.7184 0.5613 0.2279 0.082 Uiso 1 1 calc R . .
C78 C 0.70120(15) 0.53595(5) 0.09318(14) 0.0195(7) Uani 1 1 d . . .
C79 C 0.76232(16) 0.54297(5) 0.05934(16) 0.0261(8) Uani 1 1 d . . .
C80 C 0.7677(2) 0.52978(8) 0.0020(2) 0.0550(13) Uani 1 1 d . . .
H80A H 0.7296 0.5317 -0.0247 0.082 Uiso 1 1 calc R . .
H80B H 0.7696 0.5162 0.0152 0.082 Uiso 1 1 calc R . .
H80C H 0.8073 0.5330 -0.0211 0.082 Uiso 1 1 calc R . .
C81 C 0.82303(18) 0.53940(7) 0.0991(2) 0.0492(12) Uani 1 1 d . . .
H81A H 0.8215 0.5477 0.1360 0.074 Uiso 1 1 calc R . .
H81B H 0.8620 0.5425 0.0748 0.074 Uiso 1 1 calc R . .
H81C H 0.8244 0.5257 0.1118 0.074 Uiso 1 1 calc R . .
C82 C 0.7557(2) 0.56385(6) 0.0400(3) 0.0570(14) Uani 1 1 d . . .
H82A H 0.7525 0.5721 0.0770 0.085 Uiso 1 1 calc R . .
H82B H 0.7165 0.5654 0.0147 0.085 Uiso 1 1 calc R . .
H82C H 0.7940 0.5677 0.0158 0.085 Uiso 1 1 calc R . .
C83 C 0.48381(15) 0.57031(5) 0.11180(16) 0.0218(7) Uani 1 1 d . . .
C84 C 0.46845(16) 0.59064(5) 0.08804(17) 0.0249(8) Uani 1 1 d . . .
C85 C 0.4119(2) 0.59950(6) 0.1250(2) 0.0467(11) Uani 1 1 d . . .
H85A H 0.4026 0.6126 0.1092 0.070 Uiso 1 1 calc R . .
H85B H 0.4238 0.6003 0.1689 0.070 Uiso 1 1 calc R . .
H85C H 0.3732 0.5913 0.1203 0.070 Uiso 1 1 calc R . .
C86 C 0.4493(2) 0.58922(6) 0.01993(19) 0.0433(11) Uani 1 1 d . . .
H86A H 0.4854 0.5836 -0.0038 0.065 Uiso 1 1 calc R . .
H86B H 0.4393 0.6022 0.0040 0.065 Uiso 1 1 calc R . .
H86C H 0.4109 0.5809 0.0158 0.065 Uiso 1 1 calc R . .
C87 C 0.52934(18) 0.60300(6) 0.0957(2) 0.0461(12) Uani 1 1 d . . .
H87A H 0.5650 0.5973 0.0717 0.069 Uiso 1 1 calc R . .
H87B H 0.5415 0.6035 0.1397 0.069 Uiso 1 1 calc R . .
H87C H 0.5207 0.6162 0.0807 0.069 Uiso 1 1 calc R . .
C88 C 0.45965(17) 0.52702(6) -0.00762(17) 0.0315(9) Uani 1 1 d . . .
H88A H 0.4377 0.5377 0.0151 0.038 Uiso 1 1 calc R . .
H88B H 0.4383 0.5146 0.0033 0.038 Uiso 1 1 calc R . .
C89 C 0.4565(2) 0.53041(11) -0.0750(2) 0.0750(19) Uani 1 1 d . . .
H89A H 0.4505 0.5180 -0.0973 0.090 Uiso 1 1 calc R . .
H89B H 0.4195 0.5391 -0.0851 0.090 Uiso 1 1 calc R . .
C90 C 0.5168(2) 0.53930(10) -0.0930(2) 0.0715(18) Uani 1 1 d . . .
H90A H 0.5136 0.5536 -0.0910 0.086 Uiso 1 1 calc R . .
H90B H 0.5290 0.5355 -0.1357 0.086 Uiso 1 1 calc R . .
C91 C 0.5659(2) 0.53176(7) -0.04638(17) 0.0432(11) Uani 1 1 d . . .
H91A H 0.5893 0.5204 -0.0632 0.052 Uiso 1 1 calc R . .
H91B H 0.5980 0.5419 -0.0358 0.052 Uiso 1 1 calc R . .
C92 C 0.29649(15) 0.53413(5) 0.10756(16) 0.0234(7) Uani 1 1 d . . .
C93 C 0.24004(16) 0.54508(5) 0.07729(17) 0.0275(8) Uani 1 1 d . . .
C94 C 0.2101(2) 0.55806(7) 0.1274(2) 0.0486(12) Uani 1 1 d . . .
H94A H 0.2433 0.5669 0.1435 0.073 Uiso 1 1 calc R . .
H94B H 0.1935 0.5500 0.1613 0.073 Uiso 1 1 calc R . .
H94C H 0.1742 0.5656 0.1095 0.073 Uiso 1 1 calc R . .
C95 C 0.18943(17) 0.53108(6) 0.05096(19) 0.0382(10) Uani 1 1 d . . .
H95A H 0.2096 0.5230 0.0188 0.057 Uiso 1 1 calc R . .
H95B H 0.1534 0.5385 0.0329 0.057 Uiso 1 1 calc R . .
H95C H 0.1729 0.5228 0.0843 0.057 Uiso 1 1 calc R . .
C96 C 0.26776(19) 0.55778(6) 0.02547(18) 0.0377(10) Uani 1 1 d . . .
H96A H 0.2997 0.5668 0.0429 0.057 Uiso 1 1 calc R . .
H96B H 0.2324 0.5651 0.0059 0.057 Uiso 1 1 calc R . .
H96C H 0.2889 0.5495 -0.0056 0.057 Uiso 1 1 calc R . .
C97 C 0.41747(16) 0.55007(5) 0.31148(16) 0.0236(8) Uani 1 1 d . . .
C98 C 0.40684(18) 0.56614(6) 0.35987(16) 0.0301(9) Uani 1 1 d . . .
C99 C 0.4621(2) 0.56617(8) 0.4077(2) 0.0604(15) Uani 1 1 d . . .
H99A H 0.5032 0.5694 0.3871 0.091 Uiso 1 1 calc R . .
H99B H 0.4655 0.5533 0.4267 0.091 Uiso 1 1 calc R . .
H99C H 0.4529 0.5758 0.4399 0.091 Uiso 1 1 calc R . .
C100 C 0.3995(2) 0.58603(6) 0.3287(2) 0.0443(11) Uani 1 1 d . . .
H10A H 0.4402 0.5894 0.3076 0.066 Uiso 1 1 calc R . .
H10B H 0.3896 0.5958 0.3602 0.066 Uiso 1 1 calc R . .
H10C H 0.3641 0.5855 0.2983 0.066 Uiso 1 1 calc R . .
C101 C 0.34324(19) 0.56090(6) 0.39325(18) 0.0384(10) Uani 1 1 d . . .
H10D H 0.3478 0.5482 0.4131 0.058 Uiso 1 1 calc R . .
H10E H 0.3076 0.5605 0.3631 0.058 Uiso 1 1 calc R . .
H10F H 0.3338 0.5707 0.4249 0.058 Uiso 1 1 calc R . .
C102 C 0.5000 0.5000 0.3979(2) 0.0183(10) Uani 1 2 d S . .
C103 C 0.5000 0.5000 0.4693(2) 0.0240(11) Uani 1 2 d S . .
C104 C 0.4438(3) 0.48932(13) 0.4943(3) 0.0315(18) Uani 0.50 1 d P F -4
H10J H 0.4470 0.4756 0.4824 0.047 Uiso 0.50 1 calc PR F -4
H10K H 0.4035 0.4948 0.4776 0.047 Uiso 0.50 1 calc PR F -4
H10L H 0.4435 0.4904 0.5397 0.047 Uiso 0.50 1 calc PR F -4
C105 C 0.4956(4) 0.52227(12) 0.4895(3) 0.0336(18) Uani 0.50 1 d P F -4
H10M H 0.4540 0.5277 0.4756 0.050 Uiso 0.50 1 calc PR F -4
H10N H 0.5315 0.5295 0.4706 0.050 Uiso 0.50 1 calc PR F -4
H10O H 0.4986 0.5232 0.5348 0.050 Uiso 0.50 1 calc PR F -4
C106 C 0.5641(3) 0.49275(13) 0.4933(3) 0.0306(18) Uani 0.50 1 d P F -4
H10P H 0.5698 0.4791 0.4815 0.046 Uiso 0.50 1 calc PR F -4
H10Q H 0.5651 0.4939 0.5386 0.046 Uiso 0.50 1 calc PR F -4
H10R H 0.5995 0.5005 0.4754 0.037 Uiso 0.50 1 calc PR F -4
C107 C 0.27871(14) 0.50545(5) 0.29133(15) 0.0189(7) Uani 1 1 d . . .
C108 C 0.21432(15) 0.50875(5) 0.32549(15) 0.0232(7) Uani 1 1 d . . .
C109 C 0.22494(16) 0.51384(6) 0.39359(16) 0.0326(9) Uani 1 1 d . . .
H10G H 0.2464 0.5030 0.4146 0.049 Uiso 1 1 calc R . .
H10H H 0.1829 0.5164 0.4134 0.049 Uiso 1 1 calc R . .
H10I H 0.2524 0.5254 0.3966 0.049 Uiso 1 1 calc R . .
C110 C 0.17322(18) 0.49041(7) 0.3195(2) 0.0420(11) Uani 1 1 d . . .
H11A H 0.1949 0.4797 0.3410 0.063 Uiso 1 1 calc R . .
H11B H 0.1680 0.4871 0.2755 0.063 Uiso 1 1 calc R . .
H11C H 0.1304 0.4926 0.3381 0.063 Uiso 1 1 calc R . .
C111 C 0.18033(19) 0.52574(6) 0.29186(19) 0.0399(10) Uani 1 1 d . . .
H11D H 0.2069 0.5375 0.2958 0.060 Uiso 1 1 calc R . .
H11E H 0.1375 0.5280 0.3106 0.060 Uiso 1 1 calc R . .
H11F H 0.1750 0.5225 0.2479 0.060 Uiso 1 1 calc R . .

loop_
_atom_site_aniso_label
_atom_site_aniso_U_11
_atom_site_aniso_U_22
_atom_site_aniso_U_33
_atom_site_aniso_U_23
_atom_site_aniso_U_13
_atom_site_aniso_U_12
Mn1 0.0174(2) 0.0210(3) 0.0255(3) 0.0051(2) -0.0028(2) -0.0033(2)
Mn2 0.0173(2) 0.0144(3) 0.0219(2) 0.0007(2) -0.0009(2) -0.00070(19)
Mn3 0.0267(3) 0.0139(3) 0.0251(3) -0.0019(2) 0.0006(2) -0.0015(2)
Mn4 0.0191(2) 0.0172(3) 0.0231(3) -0.0032(2) -0.0028(2) 0.0026(2)
Mn5 0.0189(2) 0.0160(3) 0.0238(3) 0.0013(2) -0.0039(2) -0.0008(2)
Mn6 0.0174(2) 0.0175(3) 0.0260(3) -0.0034(2) -0.0024(2) -0.0019(2)
Mn7 0.0191(2) 0.0180(3) 0.0217(2) -0.0005(2) 0.0001(2) 0.0016(2)
Mn8 0.0176(2) 0.0182(3) 0.0238(3) 0.0004(2) -0.0031(2) -0.0001(2)
Mn9 0.0229(2) 0.0150(3) 0.0234(3) 0.0024(2) 0.0011(2) 0.0005(2)
O1 0.0180(10) 0.0192(13) 0.0262(12) 0.0037(10) -0.0031(10) -0.0030(9)
O2 0.0281(13) 0.0397(17) 0.0351(15) 0.0009(13) 0.0020(12) 0.0002(12)
O3 0.0177(11) 0.0300(15) 0.0330(14) 0.0036(11) -0.0036(10) -0.0065(10)
O4 0.0222(12) 0.0336(16) 0.0353(15) 0.0152(12) -0.0030(11) -0.0039(11)
O5 0.0260(13) 0.0214(14) 0.0466(16) -0.0032(12) -0.0108(11) -0.0011(11)
O6 0.0172(10) 0.0165(13) 0.0257(12) 0.0012(10) -0.0026(9) -0.0019(9)
O7 0.0211(11) 0.0151(13) 0.0268(13) -0.0030(10) -0.0017(9) 0.0000(9)
O8 0.0189(11) 0.0199(13) 0.0220(12) -0.0020(10) -0.0026(9) 0.0023(9)
O9 0.0201(11) 0.0187(13) 0.0226(12) 0.0019(10) 0.0007(9) 0.0001(9)
O10 0.0386(14) 0.0275(15) 0.0266(13) -0.0013(11) 0.0055(11) 0.0109(11)
O11 0.0410(14) 0.0155(13) 0.0334(15) 0.0001(11) 0.0019(11) 0.0010(11)
O12 0.0283(12) 0.0281(15) 0.0311(14) -0.0050(11) 0.0042(11) -0.0067(11)
O13 0.0368(14) 0.0191(14) 0.0332(14) -0.0077(11) -0.0037(11) -0.0009(11)
O14 0.0278(12) 0.0175(14) 0.0290(13) 0.0003(10) -0.0074(10) 0.0050(10)
O15 0.0195(11) 0.0403(17) 0.0354(15) -0.0012(13) -0.0038(11) -0.0015(11)
O17 0.0191(11) 0.0339(16) 0.0393(15) -0.0095(12) -0.0022(11) -0.0018(11)
O18 0.0196(11) 0.0174(13) 0.0238(12) -0.0032(10) -0.0014(9) -0.0004(9)
O19 0.0245(12) 0.0194(13) 0.0281(13) 0.0005(10) -0.0083(10) -0.0020(10)
O20 0.0376(14) 0.0231(15) 0.0259(14) -0.0053(10) -0.0025(11) 0.0107(11)
O21 0.0252(12) 0.0230(14) 0.0263(13) -0.0012(10) -0.0051(10) 0.0040(10)
O22 0.0275(12) 0.0208(14) 0.0265(13) 0.0038(10) -0.0072(10) -0.0035(10)
O23 0.0293(13) 0.0244(14) 0.0251(13) -0.0032(11) -0.0037(10) -0.0034(11)
O24 0.0246(12) 0.0248(14) 0.0257(13) -0.0014(11) -0.0028(10) -0.0047(10)
O25 0.0271(12) 0.0232(15) 0.0403(15) -0.0030(12) -0.0028(11) -0.0046(11)
O26 0.0237(12) 0.0238(14) 0.0287(13) -0.0034(11) 0.0018(10) 0.0032(10)
O27 0.0287(13) 0.0203(14) 0.0377(15) -0.0030(11) -0.0108(11) 0.0037(11)
O28 0.0283(12) 0.0250(15) 0.0219(12) -0.0003(10) 0.0029(10) 0.0022(11)
O29 0.0176(10) 0.0193(13) 0.0254(13) 0.0011(10) -0.0006(9) 0.0017(9)
O30 0.0255(12) 0.0361(16) 0.0284(14) -0.0081(12) -0.0037(11) -0.0010(11)
O31 0.0253(12) 0.0280(15) 0.0297(14) 0.0020(11) -0.0057(11) -0.0080(11)
O32 0.0235(12) 0.0212(15) 0.0416(16) 0.0027(11) -0.0060(11) 0.0049(10)
O33 0.0221(11) 0.0178(13) 0.0276(13) -0.0012(11) 0.0035(10) -0.0037(9)
O34 0.0282(12) 0.0213(14) 0.0229(12) 0.0039(10) 0.0041(10) 0.0014(10)
O35 0.0275(12) 0.0217(14) 0.0347(14) 0.0030(11) -0.0019(11) 0.0046(10)
O36 0.0336(13) 0.0186(13) 0.0270(13) 0.0030(11) 0.0055(11) -0.0001(10)
C1 0.043(2) 0.029(2) 0.055(3) -0.003(2) -0.004(2) 0.0101(19)
C2 0.052(3) 0.071(4) 0.095(5) -0.024(3) 0.009(3) 0.026(3)
C3 0.070(4) 0.062(4) 0.094(5) -0.029(3) 0.042(3) -0.006(3)
C4 0.061(3) 0.062(4) 0.047(3) -0.006(2) 0.025(2) 0.000(3)
C5 0.0219(16) 0.0195(19) 0.034(2) 0.0049(16) -0.0047(15) -0.0005(14)
C6 0.0272(18) 0.031(2) 0.038(2) 0.0020(17) -0.0066(16) -0.0068(16)
C7 0.036(2) 0.078(4) 0.054(3) 0.001(3) 0.000(2) -0.026(2)
C8 0.0300(19) 0.041(3) 0.060(3) 0.005(2) -0.016(2) -0.0090(18)
C9 0.032(2) 0.039(3) 0.067(3) -0.003(2) -0.012(2) -0.0066(19)
C10 0.0303(18) 0.019(2) 0.034(2) 0.0009(16) -0.0112(16) -0.0027(15)
C11 0.038(2) 0.028(2) 0.048(2) -0.0115(19) -0.0135(19) -0.0029(17)
C15 0.074(3) 0.036(3) 0.065(3) 0.005(2) 0.034(3) 0.020(2)
C16 0.079(4) 0.043(3) 0.067(3) -0.005(3) 0.038(3) 0.004(3)
C17 0.089(4) 0.107(5) 0.035(3) -0.008(3) 0.009(3) 0.041(4)
C18 0.044(2) 0.045(3) 0.031(2) 0.0065(19) 0.0105(18) 0.003(2)
C19 0.041(2) 0.023(2) 0.029(2) 0.0020(16) 0.0072(17) -0.0004(17)
C20 0.080(3) 0.017(2) 0.040(2) 0.0034(18) 0.011(2) 0.008(2)
C24 0.0279(17) 0.0164(19) 0.032(2) 0.0036(15) 0.0022(15) -0.0031(15)
C25 0.0283(18) 0.035(2) 0.047(2) -0.009(2) 0.0134(18) -0.0142(17)
C26 0.033(2) 0.079(4) 0.079(4) -0.026(3) 0.009(2) -0.028(2)
C27 0.039(2) 0.039(3) 0.072(3) -0.018(2) 0.029(2) -0.010(2)
C28 0.071(3) 0.041(3) 0.064(3) 0.000(2) 0.035(3) -0.019(2)
C29 0.038(2) 0.027(2) 0.030(2) -0.0038(16) -0.0015(17) -0.0094(17)
C30 0.065(3) 0.027(3) 0.057(3) -0.003(2) -0.022(2) -0.017(2)
C31 0.236(10) 0.173(9) 0.077(5) -0.066(6) 0.012(6) -0.146(8)
C32 0.105(5) 0.043(4) 0.134(6) 0.015(4) -0.062(4) -0.043(3)
C33 0.109(5) 0.050(4) 0.272(11) -0.030(6) -0.126(7) -0.007(4)
C34 0.0287(17) 0.0161(18) 0.0272(19) -0.0069(14) -0.0095(15) 0.0023(14)
C35 0.036(2) 0.025(2) 0.031(2) -0.0013(16) -0.0063(16) 0.0102(16)
C36 0.061(3) 0.024(3) 0.079(4) 0.011(2) -0.006(3) 0.017(2)
C37 0.060(3) 0.050(3) 0.053(3) -0.009(2) -0.035(2) 0.026(2)
C38 0.064(3) 0.053(3) 0.047(3) 0.003(2) -0.005(2) 0.042(3)
C39 0.0168(16) 0.049(3) 0.050(3) -0.014(2) -0.0020(16) 0.0007(17)
C43 0.0229(16) 0.029(2) 0.0260(19) -0.0070(16) -0.0075(15) 0.0027(15)
C44 0.048(2) 0.035(3) 0.032(2) -0.0096(18) -0.0005(18) 0.0174(19)
C48 0.0321(19) 0.023(2) 0.0259(18) 0.0016(15) -0.0044(15) -0.0058(16)
C49 0.034(2) 0.033(2) 0.031(2) 0.0106(17) -0.0023(16) -0.0098(17)
C50 0.172(7) 0.085(5) 0.030(3) 0.007(3) 0.011(3) -0.064(5)
C51 0.055(3) 0.066(4) 0.089(4) 0.042(3) -0.016(3) -0.034(3)
C52 0.057(3) 0.063(4) 0.155(7) 0.070(4) 0.034(4) 0.015(3)
C53 0.0254(17) 0.021(2) 0.0246(18) 0.0001(15) -0.0074(15) 0.0075(15)
C54 0.051(2) 0.028(2) 0.027(2) -0.0011(17) -0.0041(18) -0.0031(19)
C55 0.078(4) 0.129(6) 0.048(3) -0.024(4) 0.030(3) -0.017(4)
C56 0.103(4) 0.043(3) 0.032(2) -0.013(2) 0.002(2) -0.024(3)
C57 0.172(7) 0.039(3) 0.043(3) 0.003(2) -0.048(4) 0.019(4)
C58 0.0267(17) 0.020(2) 0.0297(19) -0.0003(15) 0.0006(15) -0.0017(15)
C59 0.036(2) 0.035(2) 0.034(2) -0.0112(18) -0.0106(17) 0.0042(18)
C60 0.057(3) 0.141(6) 0.070(4) -0.061(4) -0.008(3) 0.030(4)
C61 0.080(4) 0.068(4) 0.041(3) -0.016(3) -0.023(3) 0.025(3)
C62 0.142(6) 0.065(4) 0.073(4) -0.028(3) -0.010(4) -0.040(4)
C63 0.0246(17) 0.025(2) 0.0272(19) 0.0037(15) 0.0025(15) -0.0031(15)
C64 0.040(2) 0.029(2) 0.027(2) 0.0072(16) 0.0043(17) 0.0049(17)
C68 0.0273(17) 0.027(2) 0.0229(19) 0.0030(15) 0.0001(14) 0.0078(15)
C69 0.0262(17) 0.026(2) 0.049(2) 0.0026(18) -0.0010(17) 0.0080(16)
C70 0.022(2) 0.046(3) 0.139(5) 0.001(3) -0.019(3) 0.0081(19)
C71 0.054(3) 0.040(3) 0.044(3) 0.006(2) -0.014(2) 0.022(2)
C72 0.045(2) 0.055(3) 0.046(3) 0.004(2) 0.010(2) 0.021(2)
C112 0.0200(16) 0.025(2) 0.039(2) -0.0028(16) 0.0011(16) -0.0021(14)
O16 0.0142(10) 0.0199(13) 0.0172(11) 0.0000(9) -0.0010(8) 0.0023(9)
Mn10 0.0159(2) 0.0192(3) 0.0171(2) 0.0019(2) 0.0001(2) 0.00045(19)
Mn11 0.0144(3) 0.0159(4) 0.0145(3) 0.000 0.000 0.0011(3)
Mn12 0.0165(2) 0.0178(3) 0.0169(2) -0.0008(2) -0.00019(19) 0.0018(2)
Mn13 0.0124(2) 0.0247(3) 0.0134(2) -0.0001(2) 0.00019(18) 0.0021(2)
Mn14 0.0127(2) 0.0203(3) 0.0155(2) -0.0016(2) -0.00055(18) 0.00047(19)
O37 0.0286(12) 0.0253(14) 0.0218(13) -0.0009(10) -0.0062(10) 0.0030(11)
O38 0.0212(11) 0.0215(14) 0.0234(12) 0.0035(10) 0.0016(10) -0.0011(10)
O39 0.0234(11) 0.0208(13) 0.0228(12) 0.0037(10) -0.0014(10) 0.0004(10)
O40 0.0245(12) 0.0317(15) 0.0192(12) 0.0009(11) -0.0035(10) 0.0017(11)
O41 0.0138(10) 0.0191(13) 0.0172(11) 0.0007(9) 0.0016(8) 0.0002(9)
O42 0.0196(11) 0.0173(13) 0.0206(12) -0.0011(9) 0.0017(9) -0.0005(9)
O43 0.0125(14) 0.0266(19) 0.0153(15) 0.000 0.000 0.0014(13)
O44 0.0287(12) 0.0200(14) 0.0243(13) 0.0015(10) 0.0044(10) 0.0014(10)
O45 0.0280(12) 0.0255(15) 0.0385(15) 0.0018(11) -0.0132(11) 0.0038(11)
O46 0.0306(13) 0.0231(14) 0.0243(13) -0.0050(10) 0.0052(11) 0.0019(11)
O48 0.0208(11) 0.0324(16) 0.0289(13) -0.0077(11) -0.0048(10) 0.0028(11)
O49 0.0179(11) 0.0368(16) 0.0146(11) 0.0034(10) -0.0011(9) -0.0008(10)
O50 0.0141(10) 0.0294(14) 0.0187(11) -0.0002(10) 0.0009(9) 0.0014(9)
O51 0.0201(11) 0.0224(14) 0.0178(12) 0.0012(10) -0.0020(9) 0.0004(9)
O52 0.0128(10) 0.0270(14) 0.0194(12) -0.0018(10) 0.0018(9) 0.0004(9)
O53 0.0167(10) 0.0278(14) 0.0200(12) 0.0008(10) -0.0007(9) -0.0030(10)
O54 0.0220(11) 0.0283(15) 0.0211(12) -0.0009(11) -0.0065(10) 0.0059(10)
C73 0.0163(14) 0.024(2) 0.0181(16) -0.0043(14) -0.0017(13) 0.0011(13)
C74 0.044(2) 0.024(2) 0.0261(19) -0.0046(16) -0.0110(17) -0.0032(17)
C75 0.092(4) 0.039(3) 0.021(2) -0.0067(18) -0.017(2) -0.002(3)
C76 0.084(3) 0.030(3) 0.037(2) -0.0158(19) -0.013(2) 0.011(2)
C77 0.046(3) 0.044(3) 0.074(3) -0.003(3) -0.013(2) -0.018(2)
C78 0.0216(15) 0.0202(19) 0.0166(16) -0.0026(13) 0.0003(13) -0.0023(13)
C79 0.0229(17) 0.029(2) 0.0266(18) 0.0072(15) 0.0039(14) -0.0055(15)
C80 0.043(2) 0.076(4) 0.045(3) -0.009(3) 0.023(2) -0.012(2)
C81 0.0283(19) 0.067(3) 0.052(3) 0.015(2) 0.0007(19) -0.013(2)
C82 0.036(2) 0.037(3) 0.098(4) 0.031(3) 0.018(2) -0.002(2)
C83 0.0196(15) 0.0238(19) 0.0221(17) -0.0035(15) -0.0065(14) -0.0016(13)
C84 0.0230(16) 0.0180(19) 0.034(2) 0.0019(15) 0.0001(14) -0.0011(14)
C85 0.048(2) 0.027(2) 0.065(3) 0.015(2) 0.012(2) 0.0148(19)
C86 0.059(3) 0.028(2) 0.042(2) 0.0052(19) -0.015(2) 0.002(2)
C87 0.033(2) 0.026(2) 0.080(4) 0.005(2) -0.012(2) -0.0104(17)
C88 0.0228(17) 0.044(3) 0.028(2) 0.0050(17) -0.0093(15) -0.0065(17)
C89 0.049(3) 0.139(6) 0.038(3) 0.024(3) -0.016(2) -0.019(3)
C90 0.053(3) 0.126(5) 0.035(3) 0.032(3) -0.013(2) -0.021(3)
C91 0.040(2) 0.071(3) 0.0184(19) 0.003(2) 0.0007(16) 0.001(2)
C92 0.0224(16) 0.030(2) 0.0175(16) -0.0023(15) -0.0010(14) 0.0074(15)
C93 0.0227(16) 0.029(2) 0.0304(19) -0.0024(16) -0.0091(15) 0.0093(15)
C94 0.048(2) 0.046(3) 0.052(3) -0.002(2) -0.005(2) 0.026(2)
C95 0.0237(18) 0.050(3) 0.041(2) 0.013(2) -0.0140(17) 0.0007(18)
C96 0.036(2) 0.039(3) 0.038(2) 0.0126(19) -0.0118(18) -0.0036(18)
C97 0.0202(15) 0.029(2) 0.0217(17) -0.0075(15) 0.0078(14) -0.0079(15)
C98 0.0328(19) 0.034(2) 0.0234(18) -0.0149(16) 0.0079(15) -0.0015(17)
C99 0.049(3) 0.078(4) 0.055(3) -0.045(3) -0.011(2) 0.005(3)
C100 0.063(3) 0.029(2) 0.041(2) -0.0154(19) 0.015(2) -0.010(2)
C101 0.042(2) 0.041(3) 0.032(2) -0.0050(18) 0.0168(18) 0.0033(19)
C102 0.014(2) 0.027(3) 0.014(2) 0.000 0.000 0.0055(19)
C103 0.018(2) 0.040(3) 0.014(2) 0.000 0.000 0.008(2)
C104 0.029(4) 0.046(5) 0.019(4) 0.012(3) -0.002(3) -0.004(4)
C105 0.044(4) 0.043(5) 0.013(3) -0.007(3) 0.004(3) 0.009(4)
C106 0.029(4) 0.048(5) 0.015(3) 0.005(3) -0.003(3) 0.008(4)
C107 0.0169(14) 0.0195(18) 0.0203(16) 0.0043(14) -0.0020(13) -0.0006(13)
C108 0.0157(15) 0.032(2) 0.0216(17) 0.0020(15) 0.0070(13) -0.0001(14)
C109 0.0186(16) 0.053(3) 0.027(2) -0.0040(18) 0.0028(15) 0.0031(17)
C110 0.0292(19) 0.057(3) 0.040(2) -0.011(2) 0.0152(18) -0.0142(19)
C111 0.035(2) 0.049(3) 0.035(2) 0.008(2) 0.0089(18) 0.0231(19)

loop_
_atom_type_symbol
_atom_type_description
_atom_type_scat_dispersion_real
_atom_type_scat_dispersion_imag
_atom_type_scat_source
C C 0.0033 0.0016 'International Tables Vol C Tables 4.2.6.8 and 6.1.1.4'
H H 0.0000 0.0000 'International Tables Vol C Tables 4.2.6.8 and 6.1.1.4'
O O 0.0106 0.0060 'International Tables Vol C Tables 4.2.6.8 and 6.1.1.4'
Mn Mn 0.3368 0.7283 'International Tables Vol C Tables 4.2.6.8 and 6.1.1.4'

loop_
_geom_angle_atom_site_label_1
_geom_angle_atom_site_label_2
_geom_angle_atom_site_label_3
_geom_angle
_geom_angle_site_symmetry_1
_geom_angle_site_symmetry_3
O1 Mn1 O6 83.52(10) . .
O1 Mn1 O4 175.83(11) . .
O6 Mn1 O4 94.75(10) . .
O1 Mn1 O3 93.53(10) . .
O6 Mn1 O3 174.07(11) . .
O4 Mn1 O3 87.85(10) . .
O1 Mn1 O5 95.75(10) . .
O6 Mn1 O5 98.62(10) . .
O4 Mn1 O5 88.25(11) . .
O3 Mn1 O5 86.78(10) . .
O1 Mn1 O2 89.24(10) . .
O6 Mn1 O2 90.42(10) . .
O4 Mn1 O2 86.98(11) . .
O3 Mn1 O2 84.38(10) . .
O5 Mn1 O2 170.10(9) . .
O1 Mn1 Mn2 41.22(7) . .
O6 Mn1 Mn2 42.34(7) . .
O4 Mn1 Mn2 136.81(7) . .
O3 Mn1 Mn2 134.34(8) . .
O5 Mn1 Mn2 100.91(7) . .
O2 Mn1 Mn2 88.48(7) . .
O7 Mn2 O1 160.11(10) . .
O7 Mn2 O9 80.37(10) . .
O1 Mn2 O9 93.78(10) . .
O7 Mn2 O6 94.48(10) . .
O1 Mn2 O6 80.60(9) . .
O9 Mn2 O6 148.69(10) . .
O7 Mn2 O8 99.88(9) . .
O1 Mn2 O8 100.01(9) . .
O9 Mn2 O8 105.94(9) . .
O6 Mn2 O8 105.37(9) . .
O7 Mn2 Mn1 131.42(7) . .
O1 Mn2 Mn1 40.22(7) . .
O9 Mn2 Mn1 126.25(7) . .
O6 Mn2 Mn1 40.41(6) . .
O8 Mn2 Mn1 107.92(7) . .
O7 Mn2 Mn3 39.99(7) . .
O1 Mn2 Mn3 130.76(7) . .
O9 Mn2 Mn3 40.42(7) . .
O6 Mn2 Mn3 126.52(7) . .
O8 Mn2 Mn3 108.37(6) . .
Mn1 Mn2 Mn3 143.70(2) . .
O7 Mn3 O9 82.78(10) . .
O7 Mn3 O11 172.97(10) . .
O9 Mn3 O11 93.24(10) . .
O7 Mn3 O13 93.86(10) . .
O9 Mn3 O13 175.04(11) . .
O11 Mn3 O13 89.72(11) . .
O7 Mn3 O12 96.25(10) . .
O9 Mn3 O12 99.08(10) . .
O11 Mn3 O12 90.08(10) . .
O13 Mn3 O12 84.89(10) . .
O7 Mn3 O10 87.85(9) . .
O9 Mn3 O10 91.33(10) . .
O11 Mn3 O10 86.45(10) . .
O13 Mn3 O10 84.88(10) . .
O12 Mn3 O10 169.20(10) . .
O7 Mn3 Mn2 40.96(7) . .
O9 Mn3 Mn2 41.87(7) . .
O11 Mn3 Mn2 134.58(8) . .
O13 Mn3 Mn2 134.54(8) . .
O12 Mn3 Mn2 101.69(7) . .
O10 Mn3 Mn2 87.96(7) . .
O8 Mn4 O18 90.94(10) . .
O8 Mn4 O20 96.39(10) . .
O18 Mn4 O20 171.11(10) . .
O8 Mn4 O21 169.43(10) . .
O18 Mn4 O21 86.76(10) . .
O20 Mn4 O21 86.92(10) . .
O8 Mn4 O15 101.89(10) . .
O18 Mn4 O15 86.65(10) . .
O20 Mn4 O15 86.92(10) . .
O21 Mn4 O15 88.28(10) . .
O8 Mn4 O19 89.52(9) . .
O18 Mn4 O19 84.48(9) . .
O20 Mn4 O19 100.56(10) . .
O21 Mn4 O19 80.00(9) . .
O15 Mn4 O19 165.65(9) . .
O8 Mn4 Mn5 94.24(7) . .
O18 Mn4 Mn5 36.12(7) . .
O20 Mn4 Mn5 147.30(8) . .
O21 Mn4 Mn5 77.87(7) . .
O15 Mn4 Mn5 120.88(7) . .
O19 Mn4 Mn5 48.64(6) . .
O6 Mn5 O18 88.78(10) . .
O6 Mn5 O14 170.91(10) . .
O18 Mn5 O14 88.49(10) . .
O6 Mn5 O22 94.85(10) . .
O18 Mn5 O22 172.62(10) . .
O14 Mn5 O22 86.94(10) . .
O6 Mn5 O23 96.60(10) . .
O18 Mn5 O23 96.48(10) . .
O14 Mn5 O23 92.33(10) . .
O22 Mn5 O23 89.50(10) . .
O6 Mn5 O19 90.34(9) . .
O18 Mn5 O19 83.77(9) . .
O14 Mn5 O19 80.75(9) . .
O22 Mn5 O19 89.78(9) . .
O23 Mn5 O19 173.06(9) . .
O6 Mn5 Mn4 93.07(7) . .
O18 Mn5 Mn4 36.26(7) . .
O14 Mn5 Mn4 79.65(7) . .
O22 Mn5 Mn4 136.85(8) . .
O23 Mn5 Mn4 131.50(7) . .
O19 Mn5 Mn4 47.80(6) . .
O18 Mn6 O7 88.91(10) . .
O18 Mn6 O25 172.40(11) . .
O7 Mn6 O25 92.56(10) . .
O18 Mn6 O17 91.61(10) . .
O7 Mn6 O17 159.20(11) . .
O25 Mn6 O17 84.37(11) . .
O18 Mn6 O24 97.96(10) . .
O7 Mn6 O24 99.67(10) . .
O25 Mn6 O24 89.14(10) . .
O17 Mn6 O24 100.84(10) . .
O8 Mn7 O29 90.35(10) . .
O8 Mn7 O26 96.24(10) . .
O29 Mn7 O26 172.16(10) . .
O8 Mn7 O28 169.80(10) . .
O29 Mn7 O28 87.04(10) . .
O26 Mn7 O28 87.19(10) . .
O8 Mn7 O27 103.48(10) . .
O29 Mn7 O27 87.60(10) . .
O26 Mn7 O27 86.73(10) . .
O28 Mn7 O27 86.27(10) . .
O8 Mn7 O33 89.55(10) . .
O29 Mn7 O33 84.69(9) . .
O26 Mn7 O33 99.57(9) . .
O28 Mn7 O33 80.40(9) . .
O27 Mn7 O33 164.91(9) . .
O8 Mn7 Mn9 93.96(7) . .
O29 Mn7 Mn9 36.34(7) . .
O26 Mn7 Mn9 146.53(8) . .
O28 Mn7 Mn9 78.14(7) . .
O27 Mn7 Mn9 121.58(6) . .
O33 Mn7 Mn9 48.66(6) . .
O29 Mn8 O1 88.71(10) . .
O29 Mn8 O31 173.39(11) . .
O1 Mn8 O31 92.50(10) . .
O29 Mn8 O30 91.91(10) . .
O1 Mn8 O30 159.94(11) . .
O31 Mn8 O30 84.73(11) . .
O29 Mn8 O32 97.80(10) . .
O1 Mn8 O32 100.72(10) . .
O31 Mn8 O32 88.37(10) . .
O30 Mn8 O32 99.06(11) . .
O29 Mn9 O9 89.49(10) . .
O29 Mn9 O36 174.56(10) . .
O9 Mn9 O36 93.51(10) . .
O29 Mn9 O34 88.43(10) . .
O9 Mn9 O34 171.05(10) . .
O36 Mn9 O34 87.92(10) . .
O29 Mn9 O35 96.40(9) . .
O9 Mn9 O35 96.38(10) . .
O36 Mn9 O35 87.78(10) . .
O34 Mn9 O35 92.51(10) . .
O29 Mn9 O33 84.10(9) . .
O9 Mn9 O33 90.17(9) . .
O36 Mn9 O33 91.34(9) . .
O34 Mn9 O33 80.96(9) . .
O35 Mn9 O33 173.44(10) . .
O29 Mn9 Mn7 36.32(6) . .
O9 Mn9 Mn7 93.64(7) . .
O36 Mn9 Mn7 138.76(7) . .
O34 Mn9 Mn7 79.57(7) . .
O35 Mn9 Mn7 131.51(7) . .
O33 Mn9 Mn7 48.09(6) . .
Mn1 O1 Mn8 127.65(12) . .
Mn1 O1 Mn2 98.56(10) . .
Mn8 O1 Mn2 121.99(12) . .
C4 O2 C1 109.8(3) . .
C4 O2 Mn1 121.4(3) . .
C1 O2 Mn1 119.7(2) . .
C5 O3 Mn1 125.8(2) . .
C48 O4 Mn1 125.9(2) . .
C10 O5 Mn1 131.5(2) . .
Mn1 O6 Mn5 121.74(12) . .
Mn1 O6 Mn2 97.25(10) . .
Mn5 O6 Mn2 121.05(11) . .
Mn3 O7 Mn6 129.14(12) . .
Mn3 O7 Mn2 99.05(11) . .
Mn6 O7 Mn2 122.00(12) . .
Mn7 O8 Mn4 128.48(12) . .
Mn7 O8 Mn2 116.01(11) . .
Mn4 O8 Mn2 115.50(11) . .
Mn3 O9 Mn9 121.59(12) . .
Mn3 O9 Mn2 97.71(10) . .
Mn9 O9 Mn2 120.17(12) . .
C15 O10 C18 109.3(3) . .
C15 O10 Mn3 122.7(2) . .
C18 O10 Mn3 119.3(2) . .
C19 O11 Mn3 125.7(2) . .
C24 O12 Mn3 131.5(2) . .
C29 O13 Mn3 126.0(2) . .
C34 O14 Mn5 127.9(2) . .
C112 O15 Mn4 123.9(2) . .
C112 O17 Mn6 117.9(2) . .
Mn6 O18 Mn5 128.99(12) . .
Mn6 O18 Mn4 122.30(12) . .
Mn5 O18 Mn4 107.62(11) . .
C10 O19 Mn4 144.8(2) . .
C10 O19 Mn5 121.8(2) . .
Mn4 O19 Mn5 83.56(8) . .
C43 O20 Mn4 128.2(2) . .
C34 O21 Mn4 127.7(2) . .
C48 O22 Mn5 134.4(2) . .
C53 O23 Mn5 132.8(2) . .
C53 O24 Mn6 132.8(2) . .
C29 O25 Mn6 135.3(2) . .
C43 O26 Mn7 129.5(2) . .
C58 O27 Mn7 125.4(2) . .
C63 O28 Mn7 127.9(2) . .
Mn8 O29 Mn7 122.93(12) . .
Mn8 O29 Mn9 128.53(12) . .
Mn7 O29 Mn9 107.35(11) . .
C58 O30 Mn8 120.5(2) . .
C5 O31 Mn8 134.4(2) . .
C68 O32 Mn8 132.6(2) . .
C24 O33 Mn7 145.7(2) . .
C24 O33 Mn9 121.8(2) . .
Mn7 O33 Mn9 83.25(7) . .
C63 O34 Mn9 127.8(2) . .
C68 O35 Mn9 132.8(2) . .
C19 O36 Mn9 133.4(2) . .
O2 C1 C2 102.8(4) . .
O2 C1 H1A 111.2 . .
C2 C1 H1A 111.2 . .
O2 C1 H1B 111.2 . .
C2 C1 H1B 111.2 . .
H1A C1 H1B 109.1 . .
C3 C2 C1 102.9(4) . .
C3 C2 H2A 111.2 . .
C1 C2 H2A 111.2 . .
C3 C2 H2B 111.2 . .
C1 C2 H2B 111.2 . .
H2A C2 H2B 109.1 . .
C4 C3 C2 101.8(4) . .
C4 C3 H3A 111.4 . .
C2 C3 H3A 111.4 . .
C4 C3 H3B 111.4 . .
C2 C3 H3B 111.4 . .
H3A C3 H3B 109.3 . .
O2 C4 C3 106.1(4) . .
O2 C4 H4A 110.5 . .
C3 C4 H4A 110.5 . .
O2 C4 H4B 110.5 . .
C3 C4 H4B 110.5 . .
H4A C4 H4B 108.7 . .
O3 C5 O31 126.0(3) . .
O3 C5 C6 117.7(3) . .
O31 C5 C6 116.3(3) . .
C8 C6 C5 109.8(3) . .
C8 C6 C9 111.1(3) . .
C5 C6 C9 105.8(3) . .
C8 C6 C7 111.0(4) . .
C5 C6 C7 110.4(3) . .
C9 C6 C7 108.6(4) . .
C6 C7 H7A 109.5 . .
C6 C7 H7B 109.5 . .
H7A C7 H7B 109.5 . .
C6 C7 H7C 109.5 . .
H7A C7 H7C 109.5 . .
H7B C7 H7C 109.5 . .
C6 C8 H8A 109.5 . .
C6 C8 H8B 109.5 . .
H8A C8 H8B 109.5 . .
C6 C8 H8C 109.5 . .
H8A C8 H8C 109.5 . .
H8B C8 H8C 109.5 . .
C6 C9 H9A 109.5 . .
C6 C9 H9B 109.5 . .
H9A C9 H9B 109.5 . .
C6 C9 H9C 109.5 . .
H9A C9 H9C 109.5 . .
H9B C9 H9C 109.5 . .
O5 C10 O19 124.0(3) . .
O5 C10 C11 118.4(3) . .
O19 C10 C11 117.5(3) . .
C13' C11 C14' 117.3(10) . .
C13' C11 C12 135.7(8) . .
C14' C11 C12 65.6(8) . .
C13' C11 C13 32.4(6) . .
C14' C11 C13 137.0(8) . .
C12 C11 C13 112.7(6) . .
C13' C11 C10 110.1(7) . .
C14' C11 C10 110.8(7) . .
C12 C11 C10 108.6(5) . .
C13 C11 C10 109.9(4) . .
C13' C11 C14 78.3(7) . .
C14' C11 C14 44.1(7) . .
C12 C11 C14 107.6(5) . .
C13 C11 C14 108.2(5) . .
C10 C11 C14 109.8(4) . .
C13' C11 C12' 109.6(9) . .
C14' C11 C12' 104.5(9) . .
C12 C11 C12' 39.8(5) . .
C13 C11 C12' 78.6(6) . .
C10 C11 C12' 103.4(6) . .
C14 C11 C12' 140.7(6) . .
C11 C12 H12A 109.5 . .
C11 C12 H12B 109.5 . .
H12A C12 H12B 109.5 . .
C11 C12 H12C 109.5 . .
H12A C12 H12C 109.5 . .
H12B C12 H12C 109.5 . .
C11 C13 H13A 109.5 . .
C11 C13 H13B 109.5 . .
H13A C13 H13B 109.5 . .
C11 C13 H13C 109.5 . .
H13A C13 H13C 109.5 . .
H13B C13 H13C 109.5 . .
C11 C14 H14A 109.5 . .
C11 C14 H14B 109.5 . .
H14A C14 H14B 109.5 . .
C11 C14 H14C 109.5 . .
H14A C14 H14C 109.5 . .
H14B C14 H14C 109.5 . .
C11 C12' H12D 109.5 . .
C11 C12' H12E 109.5 . .
H12D C12' H12E 109.5 . .
C11 C12' H12F 109.5 . .
H12D C12' H12F 109.5 . .
H12E C12' H12F 109.5 . .
C11 C13' H13D 109.5 . .
C11 C13' H13E 109.5 . .
H13D C13' H13E 109.5 . .
C11 C13' H13F 109.5 . .
H13D C13' H13F 109.5 . .
H13E C13' H13F 109.5 . .
C11 C14' H14D 109.5 . .
C11 C14' H14E 109.5 . .
H14D C14' H14E 109.5 . .
C11 C14' H14F 109.5 . .
H14D C14' H14F 109.5 . .
H14E C14' H14F 109.5 . .
O10 C15 C16 106.1(4) . .
O10 C15 H15A 110.5 . .
C16 C15 H15A 110.5 . .
O10 C15 H15B 110.5 . .
C16 C15 H15B 110.5 . .
H15A C15 H15B 108.7 . .
C17 C16 C15 102.1(4) . .
C17 C16 H16A 111.3 . .
C15 C16 H16A 111.3 . .
C17 C16 H16B 111.3 . .
C15 C16 H16B 111.3 . .
H16A C16 H16B 109.2 . .
C16 C17 C18 106.7(4) . .
C16 C17 H17A 110.4 . .
C18 C17 H17A 110.4 . .
C16 C17 H17B 110.4 . .
C18 C17 H17B 110.4 . .
H17A C17 H17B 108.6 . .
O10 C18 C17 104.3(4) . .
O10 C18 H18A 110.9 . .
C17 C18 H18A 110.9 . .
O10 C18 H18B 110.9 . .
C17 C18 H18B 110.9 . .
H18A C18 H18B 108.9 . .
O36 C19 O11 125.6(4) . .
O36 C19 C20 117.1(3) . .
O11 C19 C20 117.3(3) . .
C22' C20 C21 131.6(7) . .
C22' C20 C23' 121.0(8) . .
C21 C20 C23' 58.7(7) . .
C22' C20 C19 112.6(6) . .
C21 C20 C19 110.0(6) . .
C23' C20 C19 112.0(6) . .
C22' C20 C22 31.6(5) . .
C21 C20 C22 112.9(6) . .
C23' C20 C22 140.1(7) . .
C19 C20 C22 107.4(4) . .
C22' C20 C23 71.8(7) . .
C21 C20 C23 113.9(6) . .
C23' C20 C23 58.2(6) . .
C19 C20 C23 109.3(5) . .
C22 C20 C23 102.9(5) . .
C22' C20 C21' 107.1(7) . .
C21 C20 C21' 39.0(5) . .
C23' C20 C21' 96.9(7) . .
C19 C20 C21' 104.6(5) . .
C22 C20 C21' 78.9(5) . .
C23 C20 C21' 143.5(6) . .
C20 C21 H21A 109.5 . .
C20 C21 H21B 109.5 . .
H21A C21 H21B 109.5 . .
C20 C21 H21C 109.5 . .
H21A C21 H21C 109.5 . .
H21B C21 H21C 109.5 . .
C20 C22 H22A 109.5 . .
C20 C22 H22B 109.5 . .
H22A C22 H22B 109.5 . .
C20 C22 H22C 109.5 . .
H22A C22 H22C 109.5 . .
H22B C22 H22C 109.5 . .
C20 C23 H23A 109.5 . .
C20 C23 H23B 109.5 . .
H23A C23 H23B 109.5 . .
C20 C23 H23C 109.5 . .
H23A C23 H23C 109.5 . .
H23B C23 H23C 109.5 . .
C20 C21' H21D 109.5 . .
C20 C21' H21E 109.5 . .
H21D C21' H21E 109.5 . .
C20 C21' H21F 109.5 . .
H21D C21' H21F 109.5 . .
H21E C21' H21F 109.5 . .
C20 C22' H22D 109.5 . .
C20 C22' H22E 109.5 . .
H22D C22' H22E 109.5 . .
C20 C22' H22F 109.5 . .
H22D C22' H22F 109.5 . .
H22E C22' H22F 109.5 . .
C20 C23' H23D 109.5 . .
C20 C23' H23E 109.5 . .
H23D C23' H23E 109.5 . .
C20 C23' H23F 109.5 . .
H23D C23' H23F 109.5 . .
H23E C23' H23F 109.5 . .
O12 C24 O33 124.0(3) . .
O12 C24 C25 117.7(3) . .
O33 C24 C25 118.0(3) . .
C26 C25 C28 110.8(4) . .
C26 C25 C27 110.5(4) . .
C28 C25 C27 109.9(4) . .
C26 C25 C24 109.9(3) . .
C28 C25 C24 105.2(3) . .
C27 C25 C24 110.4(3) . .
C25 C26 H26A 109.5 . .
C25 C26 H26B 109.5 . .
H26A C26 H26B 109.5 . .
C25 C26 H26C 109.5 . .
H26A C26 H26C 109.5 . .
H26B C26 H26C 109.5 . .
C25 C27 H27A 109.5 . .
C25 C27 H27B 109.5 . .
H27A C27 H27B 109.5 . .
C25 C27 H27C 109.5 . .
H27A C27 H27C 109.5 . .
H27B C27 H27C 109.5 . .
C25 C28 H28A 109.5 . .
C25 C28 H28B 109.5 . .
H28A C28 H28B 109.5 . .
C25 C28 H28C 109.5 . .
H28A C28 H28C 109.5 . .
H28B C28 H28C 109.5 . .
O25 C29 O13 126.0(3) . .
O25 C29 C30 117.5(4) . .
O13 C29 C30 116.5(4) . .
C32 C30 C31 110.9(6) . .
C32 C30 C33 113.3(5) . .
C31 C30 C33 106.1(7) . .
C32 C30 C29 109.6(4) . .
C31 C30 C29 106.5(4) . .
C33 C30 C29 110.2(4) . .
C30 C31 H31A 109.5 . .
C30 C31 H31B 109.5 . .
H31A C31 H31B 109.5 . .
C30 C31 H31C 109.5 . .
H31A C31 H31C 109.5 . .
H31B C31 H31C 109.5 . .
C30 C32 H32A 109.5 . .
C30 C32 H32B 109.5 . .
H32A C32 H32B 109.5 . .
C30 C32 H32C 109.5 . .
H32A C32 H32C 109.5 . .
H32B C32 H32C 109.5 . .
C30 C33 H33A 109.5 . .
C30 C33 H33B 109.5 . .
H33A C33 H33B 109.5 . .
C30 C33 H33C 109.5 . .
H33A C33 H33C 109.5 . .
H33B C33 H33C 109.5 . .
O14 C34 O21 126.8(3) . .
O14 C34 C35 115.8(3) . .
O21 C34 C35 117.5(3) . .
C38 C35 C36 112.0(4) . .
C38 C35 C34 110.7(3) . .
C36 C35 C34 109.3(3) . .
C38 C35 C37 110.3(4) . .
C36 C35 C37 108.4(4) . .
C34 C35 C37 105.9(3) . .
C35 C36 H36A 109.5 . .
C35 C36 H36B 109.5 . .
H36A C36 H36B 109.5 . .
C35 C36 H36C 109.5 . .
H36A C36 H36C 109.5 . .
H36B C36 H36C 109.5 . .
C35 C37 H37A 109.5 . .
C35 C37 H37B 109.5 . .
H37A C37 H37B 109.5 . .
C35 C37 H37C 109.5 . .
H37A C37 H37C 109.5 . .
H37B C37 H37C 109.5 . .
C35 C38 H38A 109.5 . .
C35 C38 H38B 109.5 . .
H38A C38 H38B 109.5 . .
C35 C38 H38C 109.5 . .
H38A C38 H38C 109.5 . .
H38B C38 H38C 109.5 . .
C41' C39 C40' 118.2(12) . .
C41' C39 C42 134.0(10) . .
C40' C39 C42 60.7(8) . .
C41' C39 C40 71.4(10) . .
C40' C39 C40 53.7(8) . .
C42 C39 C40 111.6(5) . .
C41' C39 C112 113.6(9) . .
C40' C39 C112 108.1(7) . .
C42 C39 C112 109.0(4) . .
C40 C39 C112 107.2(4) . .
C41' C39 C41 40.8(9) . .
C40' C39 C41 142.3(8) . .
C42 C39 C41 108.4(5) . .
C40 C39 C41 111.1(5) . .
C112 C39 C41 109.5(4) . .
C41' C39 C42' 107.0(12) . .
C40' C39 C42' 103.1(11) . .
C42 C39 C42' 43.3(8) . .
C40 C39 C42' 144.7(8) . .
C112 C39 C42' 105.4(8) . .
C41 C39 C42' 69.3(8) . .
C39 C40 H40A 109.5 . .
C39 C40 H40B 109.5 . .
H40A C40 H40B 109.5 . .
C39 C40 H40C 109.5 . .
H40A C40 H40C 109.5 . .
H40B C40 H40C 109.5 . .
C39 C41 H41A 109.5 . .
C39 C41 H41B 109.5 . .
H41A C41 H41B 109.5 . .
C39 C41 H41C 109.5 . .
H41A C41 H41C 109.5 . .
H41B C41 H41C 109.5 . .
C39 C42 H42A 109.5 . .
C39 C42 H42B 109.5 . .
H42A C42 H42B 109.5 . .
C39 C42 H42C 109.5 . .
H42A C42 H42C 109.5 . .
H42B C42 H42C 109.5 . .
C39 C40' H40D 109.5 . .
C39 C40' H40E 109.5 . .
H40D C40' H40E 109.5 . .
C39 C40' H40F 109.5 . .
H40D C40' H40F 109.5 . .
H40E C40' H40F 109.5 . .
C39 C41' H41D 109.5 . .
C39 C41' H41E 109.5 . .
H41D C41' H41E 109.5 . .
C39 C41' H41F 109.5 . .
H41D C41' H41F 109.5 . .
H41E C41' H41F 109.5 . .
C39 C42' H42D 109.5 . .
C39 C42' H42E 109.5 . .
H42D C42' H42E 109.5 . .
C39 C42' H42F 109.5 . .
H42D C42' H42F 109.5 . .
H42E C42' H42F 109.5 . .
O26 C43 O20 125.1(3) . .
O26 C43 C44 116.8(3) . .
O20 C43 C44 118.0(3) . .
C45' C44 C46 63.1(7) . .
C45' C44 C47' 123.1(8) . .
C46 C44 C47' 134.5(7) . .
C45' C44 C47 134.7(7) . .
C46 C44 C47 116.0(6) . .
C47' C44 C47 23.5(5) . .
C45' C44 C43 109.3(7) . .
C46 C44 C43 109.9(4) . .
C47' C44 C43 108.8(5) . .
C47 C44 C43 112.3(4) . .
C45' C44 C46' 104.4(8) . .
C46 C44 C46' 41.9(5) . .
C47' C44 C46' 106.0(7) . .
C47 C44 C46' 82.7(6) . .
C43 C44 C46' 103.3(5) . .
C45' C44 C45 42.1(6) . .
C46 C44 C45 103.3(5) . .
C47' C44 C45 86.6(6) . .
C47 C44 C45 106.7(5) . .
C43 C44 C45 107.9(4) . .
C46' C44 C45 140.3(6) . .
C44 C45 H45A 109.5 . .
C44 C45 H45B 109.5 . .
H45A C45 H45B 109.5 . .
C44 C45 H45C 109.5 . .
H45A C45 H45C 109.5 . .
H45B C45 H45C 109.5 . .
C44 C46 H46A 109.5 . .
C44 C46 H46B 109.5 . .
H46A C46 H46B 109.5 . .
C44 C46 H46C 109.5 . .
H46A C46 H46C 109.5 . .
H46B C46 H46C 109.5 . .
C44 C47 H47A 109.5 . .
C44 C47 H47B 109.5 . .
H47A C47 H47B 109.5 . .
C44 C47 H47C 109.5 . .
H47A C47 H47C 109.5 . .
H47B C47 H47C 109.5 . .
C44 C45' H45D 109.5 . .
C44 C45' H45E 109.5 . .
H45D C45' H45E 109.5 . .
C44 C45' H45F 109.5 . .
H45D C45' H45F 109.5 . .
H45E C45' H45F 109.5 . .
C44 C46' H46D 109.5 . .
C44 C46' H46E 109.5 . .
H46D C46' H46E 109.5 . .
C44 C46' H46F 109.5 . .
H46D C46' H46F 109.5 . .
H46E C46' H46F 109.5 . .
C44 C47' H47D 109.5 . .
C44 C47' H47E 109.5 . .
H47D C47' H47E 109.5 . .
C44 C47' H47F 109.5 . .
H47D C47' H47F 109.5 . .
H47E C47' H47F 109.5 . .
O22 C48 O4 124.8(3) . .
O22 C48 C49 118.9(3) . .
O4 C48 C49 116.2(3) . .
C51 C49 C52 112.3(4) . .
C51 C49 C48 110.6(3) . .
C52 C49 C48 110.8(3) . .
C51 C49 C50 107.6(4) . .
C52 C49 C50 109.7(5) . .
C48 C49 C50 105.6(3) . .
C49 C50 H50A 109.5 . .
C49 C50 H50B 109.5 . .
H50A C50 H50B 109.5 . .
C49 C50 H50C 109.5 . .
H50A C50 H50C 109.5 . .
H50B C50 H50C 109.5 . .
C49 C51 H51A 109.5 . .
C49 C51 H51B 109.5 . .
H51A C51 H51B 109.5 . .
C49 C51 H51C 109.5 . .
H51A C51 H51C 109.5 . .
H51B C51 H51C 109.5 . .
C49 C52 H52A 109.5 . .
C49 C52 H52B 109.5 . .
H52A C52 H52B 109.5 . .
C49 C52 H52C 109.5 . .
H52A C52 H52C 109.5 . .
H52B C52 H52C 109.5 . .
O23 C53 O24 125.9(3) . .
O23 C53 C54 116.0(3) . .
O24 C53 C54 118.0(3) . .
C55 C54 C57 108.5(5) . .
C55 C54 C56 109.9(4) . .
C57 C54 C56 109.8(4) . .
C55 C54 C53 109.0(3) . .
C57 C54 C53 107.7(4) . .
C56 C54 C53 111.9(3) . .
C54 C55 H55A 109.5 . .
C54 C55 H55B 109.5 . .
H55A C55 H55B 109.5 . .
C54 C55 H55C 109.5 . .
H55A C55 H55C 109.5 . .
H55B C55 H55C 109.5 . .
C54 C56 H56A 109.5 . .
C54 C56 H56B 109.5 . .
H56A C56 H56B 109.5 . .
C54 C56 H56C 109.5 . .
H56A C56 H56C 109.5 . .
H56B C56 H56C 109.5 . .
C54 C57 H57A 109.5 . .
C54 C57 H57B 109.5 . .
H57A C57 H57B 109.5 . .
C54 C57 H57C 109.5 . .
H57A C57 H57C 109.5 . .
H57B C57 H57C 109.5 . .
O27 C58 O30 123.5(3) . .
O27 C58 C59 120.9(3) . .
O30 C58 C59 115.6(3) . .
C62 C59 C60 109.9(5) . .
C62 C59 C61 108.4(4) . .
C60 C59 C61 111.3(4) . .
C62 C59 C58 107.1(4) . .
C60 C59 C58 110.4(3) . .
C61 C59 C58 109.7(3) . .
C59 C60 H60A 109.5 . .
C59 C60 H60B 109.5 . .
H60A C60 H60B 109.5 . .
C59 C60 H60C 109.5 . .
H60A C60 H60C 109.5 . .
H60B C60 H60C 109.5 . .
C59 C61 H61A 109.5 . .
C59 C61 H61B 109.5 . .
H61A C61 H61B 109.5 . .
C59 C61 H61C 109.5 . .
H61A C61 H61C 109.5 . .
H61B C61 H61C 109.5 . .
C59 C62 H62A 109.5 . .
C59 C62 H62B 109.5 . .
H62A C62 H62B 109.5 . .
C59 C62 H62C 109.5 . .
H62A C62 H62C 109.5 . .
H62B C62 H62C 109.5 . .
O28 C63 O34 126.6(3) . .
O28 C63 C64 118.0(3) . .
O34 C63 C64 115.4(3) . .
C65' C64 C66 50.4(7) . .
C65' C64 C65 60.8(8) . .
C66 C64 C65 110.3(6) . .
C65' C64 C63 113.3(8) . .
C66 C64 C63 106.7(4) . .
C65 C64 C63 108.5(5) . .
C65' C64 C67 135.6(9) . .
C66 C64 C67 108.7(6) . .
C65 C64 C67 112.4(6) . .
C63 C64 C67 110.2(5) . .
C65' C64 C67' 116.6(10) . .
C66 C64 C67' 146.7(8) . .
C65 C64 C67' 60.9(7) . .
C63 C64 C67' 106.5(7) . .
C67 C64 C67' 56.1(7) . .
C65' C64 C66' 108.2(10) . .
C66 C64 C66' 64.7(7) . .
C65 C64 C66' 139.8(8) . .
C63 C64 C66' 111.0(7) . .
C67 C64 C66' 45.8(6) . .
C67' C64 C66' 100.4(9) . .
C64 C65 H65A 109.5 . .
C64 C65 H65B 109.5 . .
H65A C65 H65B 109.5 . .
C64 C65 H65C 109.5 . .
H65A C65 H65C 109.5 . .
H65B C65 H65C 109.5 . .
C64 C66 H66A 109.5 . .
C64 C66 H66B 109.5 . .
H66A C66 H66B 109.5 . .
C64 C66 H66C 109.5 . .
H66A C66 H66C 109.5 . .
H66B C66 H66C 109.5 . .
C64 C67 H67A 109.5 . .
C64 C67 H67B 109.5 . .
H67A C67 H67B 109.5 . .
C64 C67 H67C 109.5 . .
H67A C67 H67C 109.5 . .
H67B C67 H67C 109.5 . .
C64 C65' H65D 109.5 . .
C64 C65' H65E 109.5 . .
H65D C65' H65E 109.5 . .
C64 C65' H65F 109.5 . .
H65D C65' H65F 109.5 . .
H65E C65' H65F 109.5 . .
C64 C66' H66D 109.5 . .
C64 C66' H66E 109.5 . .
H66D C66' H66E 109.5 . .
C64 C66' H66F 109.5 . .
H66D C66' H66F 109.5 . .
H66E C66' H66F 109.5 . .
C64 C67' H67D 109.5 . .
C64 C67' H67E 109.5 . .
H67D C67' H67E 109.5 . .
C64 C67' H67F 109.5 . .
H67D C67' H67F 109.5 . .
H67E C67' H67F 109.5 . .
O35 C68 O32 125.9(3) . .
O35 C68 C69 116.8(3) . .
O32 C68 C69 117.3(3) . .
C70 C69 C72 110.5(4) . .
C70 C69 C71 110.2(4) . .
C72 C69 C71 108.9(3) . .
C70 C69 C68 111.2(3) . .
C72 C69 C68 107.9(3) . .
C71 C69 C68 107.9(3) . .
C69 C70 H70A 109.5 . .
C69 C70 H70B 109.5 . .
H70A C70 H70B 109.5 . .
C69 C70 H70C 109.5 . .
H70A C70 H70C 109.5 . .
H70B C70 H70C 109.5 . .
C69 C71 H71A 109.5 . .
C69 C71 H71B 109.5 . .
H71A C71 H71B 109.5 . .
C69 C71 H71C 109.5 . .
H71A C71 H71C 109.5 . .
H71B C71 H71C 109.5 . .
C69 C72 H72A 109.5 . .
C69 C72 H72B 109.5 . .
H72A C72 H72B 109.5 . .
C69 C72 H72C 109.5 . .
H72A C72 H72C 109.5 . .
H72B C72 H72C 109.5 . .
O15 C112 O17 124.0(3) . .
O15 C112 C39 121.1(3) . .
O17 C112 C39 114.9(3) . .
Mn12 O16 Mn14 129.02(12) . .
Mn12 O16 Mn13 121.83(11) . .
Mn14 O16 Mn13 107.72(11) . .
O42 Mn10 O41 82.77(9) . .
O42 Mn10 O38 173.25(10) . .
O41 Mn10 O38 93.01(9) . .
O42 Mn10 O39 93.07(10) . .
O41 Mn10 O39 172.79(9) . .
O38 Mn10 O39 90.56(9) . .
O42 Mn10 O37 96.41(9) . .
O41 Mn10 O37 99.85(9) . .
O38 Mn10 O37 89.49(9) . .
O39 Mn10 O37 86.43(9) . .
O42 Mn10 O40 86.66(9) . .
O41 Mn10 O40 90.63(9) . .
O38 Mn10 O40 88.12(9) . .
O39 Mn10 O40 83.22(9) . .
O37 Mn10 O40 169.36(9) . .
O42 Mn10 Mn11 40.77(7) . .
O41 Mn10 Mn11 42.05(6) . .
O38 Mn10 Mn11 134.62(7) . .
O39 Mn10 Mn11 133.32(7) . .
O37 Mn10 Mn11 102.22(7) . .
O40 Mn10 Mn11 86.78(6) . .
O42 Mn11 O42 160.68(13) . 2_665
O42 Mn11 O41 94.11(9) . 2_665
O42 Mn11 O41 80.58(9) 2_665 2_665
O42 Mn11 O41 80.57(9) . .
O42 Mn11 O41 94.11(9) 2_665 .
O41 Mn11 O41 148.14(13) 2_665 .
O42 Mn11 O43 99.66(7) . .
O42 Mn11 O43 99.66(7) 2_665 .
O41 Mn11 O43 105.93(6) 2_665 .
O41 Mn11 O43 105.93(6) . .
O42 Mn11 Mn10 40.08(6) . .
O42 Mn11 Mn10 131.34(7) 2_665 .
O41 Mn11 Mn10 126.08(7) 2_665 .
O41 Mn11 Mn10 40.53(6) . .
O43 Mn11 Mn10 108.161(17) . .
O42 Mn11 Mn10 131.34(7) . 2_665
O42 Mn11 Mn10 40.08(6) 2_665 2_665
O41 Mn11 Mn10 40.53(6) 2_665 2_665
O41 Mn11 Mn10 126.08(7) . 2_665
O43 Mn11 Mn10 108.161(17) . 2_665
Mn10 Mn11 Mn10 143.68(3) . 2_665
O16 Mn12 O42 89.78(10) . .
O16 Mn12 O44 176.40(10) . .
O42 Mn12 O44 91.69(10) . .
O16 Mn12 O46 93.51(10) . .
O42 Mn12 O46 154.88(10) . .
O44 Mn12 O46 83.77(10) . .
O16 Mn12 O45 95.73(10) . .
O42 Mn12 O45 104.21(10) . .
O44 Mn12 O45 87.09(10) . .
O46 Mn12 O45 100.23(10) . .
O43 Mn13 O16 89.31(10) . .
O43 Mn13 O49 97.04(10) . .
O16 Mn13 O49 173.01(10) . .
O43 Mn13 O50 170.55(9) . .
O16 Mn13 O50 86.34(9) . .
O49 Mn13 O50 87.79(9) . .
O43 Mn13 O48 98.46(7) . .
O16 Mn13 O48 90.76(9) . .
O49 Mn13 O48 85.44(10) . .
O50 Mn13 O48 90.00(9) . .
O43 Mn13 O51 89.79(7) . .
O16 Mn13 O51 83.95(9) . .
O49 Mn13 O51 98.92(9) . .
O50 Mn13 O51 81.41(9) . .
O48 Mn13 O51 170.16(8) . .
O43 Mn13 Mn14 93.08(8) . .
O16 Mn13 Mn14 36.00(7) . .
O49 Mn13 Mn14 145.63(8) . .
O50 Mn13 Mn14 78.49(6) . .
O48 Mn13 Mn14 125.41(7) . .
O51 Mn13 Mn14 48.22(6) . .
O16 Mn14 O41 90.52(9) . 2_665
O16 Mn14 O53 174.39(10) . 2_665
O41 Mn14 O53 92.87(9) 2_665 2_665
O16 Mn14 O52 87.77(9) . .
O41 Mn14 O52 171.16(10) 2_665 .
O53 Mn14 O52 88.20(9) 2_665 .
O16 Mn14 O54 95.60(9) . .
O41 Mn14 O54 99.50(9) 2_665 .
O53 Mn14 O54 88.26(9) 2_665 .
O52 Mn14 O54 89.31(9) . .
O16 Mn14 O51 84.28(9) . .
O41 Mn14 O51 90.61(9) 2_665 .
O53 Mn14 O51 91.21(9) 2_665 .
O52 Mn14 O51 80.59(9) . .
O54 Mn14 O51 169.89(9) . .
O16 Mn14 Mn13 36.28(7) . .
O41 Mn14 Mn13 94.50(6) 2_665 .
O53 Mn14 Mn13 138.79(7) 2_665 .
O52 Mn14 Mn13 79.04(6) . .
O54 Mn14 Mn13 130.04(7) . .
O51 Mn14 Mn13 48.27(6) . .
C73 O37 Mn10 130.4(2) . .
C78 O38 Mn10 125.9(2) . .
C83 O39 Mn10 125.0(2) . .
C88 O40 C91 109.3(3) . .
C88 O40 Mn10 119.0(2) . .
C91 O40 Mn10 121.4(2) . .
Mn14 O41 Mn10 121.75(12) 2_665 .
Mn14 O41 Mn11 119.31(11) 2_665 .
Mn10 O41 Mn11 97.42(9) . .
Mn10 O42 Mn12 127.68(13) . .
Mn10 O42 Mn11 99.15(10) . .
Mn12 O42 Mn11 120.80(12) . .
Mn13 O43 Mn13 125.47(17) . 2_665
Mn13 O43 Mn11 117.26(8) . .
Mn13 O43 Mn11 117.26(8) 2_665 .
C83 O44 Mn12 134.2(2) . .
C92 O45 Mn12 133.6(2) . .
C97 O46 Mn12 121.3(2) . .
C97 O48 Mn13 126.4(2) . .
C102 O49 Mn13 125.2(2) . .
C107 O50 Mn13 127.4(2) . .
C73 O51 Mn14 120.5(2) 2_665 .
C73 O51 Mn13 148.5(2) 2_665 .
Mn14 O51 Mn13 83.50(8) . .
C107 O52 Mn14 127.93(19) . .
C78 O53 Mn14 134.0(2) . 2_665
C92 O54 Mn14 130.2(2) . .
O37 C73 O51 124.1(3) . 2_665
O37 C73 C74 117.3(3) . .
O51 C73 C74 118.4(3) 2_665 .
C76 C74 C73 111.0(3) . .
C76 C74 C75 111.0(3) . .
C73 C74 C75 110.1(3) . .
C76 C74 C77 110.0(4) . .
C73 C74 C77 104.3(3) . .
C75 C74 C77 110.2(4) . .
C74 C75 H75A 109.5 . .
C74 C75 H75B 109.5 . .
H75A C75 H75B 109.5 . .
C74 C75 H75C 109.5 . .
H75A C75 H75C 109.5 . .
H75B C75 H75C 109.5 . .
C74 C76 H76A 109.5 . .
C74 C76 H76B 109.5 . .
H76A C76 H76B 109.5 . .
C74 C76 H76C 109.5 . .
H76A C76 H76C 109.5 . .
H76B C76 H76C 109.5 . .
C74 C77 H77A 109.5 . .
C74 C77 H77B 109.5 . .
H77A C77 H77B 109.5 . .
C74 C77 H77C 109.5 . .
H77A C77 H77C 109.5 . .
H77B C77 H77C 109.5 . .
O53 C78 O38 125.3(3) . .
O53 C78 C79 117.4(3) . .
O38 C78 C79 117.3(3) . .
C82 C79 C78 111.1(3) . .
C82 C79 C81 112.4(3) . .
C78 C79 C81 110.6(3) . .
C82 C79 C80 110.4(4) . .
C78 C79 C80 104.8(3) . .
C81 C79 C80 107.2(3) . .
C79 C80 H80A 109.5 . .
C79 C80 H80B 109.5 . .
H80A C80 H80B 109.5 . .
C79 C80 H80C 109.5 . .
H80A C80 H80C 109.5 . .
H80B C80 H80C 109.5 . .
C79 C81 H81A 109.5 . .
C79 C81 H81B 109.5 . .
H81A C81 H81B 109.5 . .
C79 C81 H81C 109.5 . .
H81A C81 H81C 109.5 . .
H81B C81 H81C 109.5 . .
C79 C82 H82A 109.5 . .
C79 C82 H82B 109.5 . .
H82A C82 H82B 109.5 . .
C79 C82 H82C 109.5 . .
H82A C82 H82C 109.5 . .
H82B C82 H82C 109.5 . .
O44 C83 O39 126.0(3) . .
O44 C83 C84 117.3(3) . .
O39 C83 C84 116.7(3) . .
C87 C84 C86 110.7(3) . .
C87 C84 C83 107.9(3) . .
C86 C84 C83 108.6(3) . .
C87 C84 C85 110.1(3) . .
C86 C84 C85 109.2(3) . .
C83 C84 C85 110.4(3) . .
C84 C85 H85A 109.5 . .
C84 C85 H85B 109.5 . .
H85A C85 H85B 109.5 . .
C84 C85 H85C 109.5 . .
H85A C85 H85C 109.5 . .
H85B C85 H85C 109.5 . .
C84 C86 H86A 109.5 . .
C84 C86 H86B 109.5 . .
H86A C86 H86B 109.5 . .
C84 C86 H86C 109.5 . .
H86A C86 H86C 109.5 . .
H86B C86 H86C 109.5 . .
C84 C87 H87A 109.5 . .
C84 C87 H87B 109.5 . .
H87A C87 H87B 109.5 . .
C84 C87 H87C 109.5 . .
H87A C87 H87C 109.5 . .
H87B C87 H87C 109.5 . .
O40 C88 C89 105.8(3) . .
O40 C88 H88A 110.6 . .
C89 C88 H88A 110.6 . .
O40 C88 H88B 110.6 . .
C89 C88 H88B 110.6 . .
H88A C88 H88B 108.7 . .
C90 C89 C88 107.2(4) . .
C90 C89 H89A 110.3 . .
C88 C89 H89A 110.3 . .
C90 C89 H89B 110.3 . .
C88 C89 H89B 110.3 . .
H89A C89 H89B 108.5 . .
C89 C90 C91 104.4(4) . .
C89 C90 H90A 110.9 . .
C91 C90 H90A 110.9 . .
C89 C90 H90B 110.9 . .
C91 C90 H90B 110.9 . .
H90A C90 H90B 108.9 . .
O40 C91 C90 105.3(3) . .
O40 C91 H91A 110.7 . .
C90 C91 H91A 110.7 . .
O40 C91 H91B 110.7 . .
C90 C91 H91B 110.7 . .
H91A C91 H91B 108.8 . .
O45 C92 O54 125.6(3) . .
O45 C92 C93 115.3(3) . .
O54 C92 C93 119.0(3) . .
C95 C93 C96 110.1(3) . .
C95 C93 C92 111.3(3) . .
C96 C93 C92 108.1(3) . .
C95 C93 C94 110.9(3) . .
C96 C93 C94 109.3(3) . .
C92 C93 C94 107.0(3) . .
C93 C94 H94A 109.5 . .
C93 C94 H94B 109.5 . .
H94A C94 H94B 109.5 . .
C93 C94 H94C 109.5 . .
H94A C94 H94C 109.5 . .
H94B C94 H94C 109.5 . .
C93 C95 H95A 109.5 . .
C93 C95 H95B 109.5 . .
H95A C95 H95B 109.5 . .
C93 C95 H95C 109.5 . .
H95A C95 H95C 109.5 . .
H95B C95 H95C 109.5 . .
C93 C96 H96A 109.5 . .
C93 C96 H96B 109.5 . .
H96A C96 H96B 109.5 . .
C93 C96 H96C 109.5 . .
H96A C96 H96C 109.5 . .
H96B C96 H96C 109.5 . .
O48 C97 O46 124.2(3) . .
O48 C97 C98 121.3(3) . .
O46 C97 C98 114.4(3) . .
C100 C98 C99 111.5(4) . .
C100 C98 C101 109.4(3) . .
C99 C98 C101 108.4(3) . .
C100 C98 C97 111.1(3) . .
C99 C98 C97 110.6(3) . .
C101 C98 C97 105.7(3) . .
C98 C99 H99A 109.5 . .
C98 C99 H99B 109.5 . .
H99A C99 H99B 109.5 . .
C98 C99 H99C 109.5 . .
H99A C99 H99C 109.5 . .
H99B C99 H99C 109.5 . .
C98 C100 H10A 109.5 . .
C98 C100 H10B 109.5 . .
H10A C100 H10B 109.5 . .
C98 C100 H10C 109.5 . .
H10A C100 H10C 109.5 . .
H10B C100 H10C 109.5 . .
C98 C101 H10D 109.5 . .
C98 C101 H10E 109.5 . .
H10D C101 H10E 109.5 . .
C98 C101 H10F 109.5 . .
H10D C101 H10F 109.5 . .
H10E C101 H10F 109.5 . .
O49 C102 O49 125.1(4) 2_665 .
O49 C102 C103 117.5(2) 2_665 .
O49 C102 C103 117.5(2) . .
C104 C103 C104 137.0(7) . 2_665
C104 C103 C106 49.5(4) . 2_665
C104 C103 C106 113.3(4) 2_665 2_665
C104 C103 C106 113.3(4) . .
C104 C103 C106 49.5(4) 2_665 .
C106 C103 C106 139.7(6) 2_665 .
C104 C103 C102 111.5(3) . .
C104 C103 C102 111.5(3) 2_665 .
C106 C103 C102 110.2(3) 2_665 .
C106 C103 C102 110.2(3) . .
C104 C103 C105 57.6(4) . 2_665
C104 C103 C105 109.6(5) 2_665 2_665
C106 C103 C105 105.9(4) 2_665 2_665
C106 C103 C105 62.4(4) . 2_665
C102 C103 C105 105.9(3) . 2_665
C104 C103 C105 109.6(5) . .
C104 C103 C105 57.6(4) 2_665 .
C106 C103 C105 62.4(4) 2_665 .
C106 C103 C105 105.9(4) . .
C102 C103 C105 105.9(3) . .
C105 C103 C105 148.3(6) 2_665 .
C103 C104 H10J 109.5 . .
C103 C104 H10K 109.5 . .
H10J C104 H10K 109.5 . .
C103 C104 H10L 109.5 . .
H10J C104 H10L 109.5 . .
H10K C104 H10L 109.5 . .
C103 C105 H10M 109.5 . .
C103 C105 H10N 109.5 . .
H10M C105 H10N 109.5 . .
C103 C105 H10O 109.5 . .
H10M C105 H10O 109.5 . .
H10N C105 H10O 109.5 . .
C103 C106 H10P 109.5 . .
C103 C106 H10Q 109.5 . .
H10P C106 H10Q 109.5 . .
C103 C106 H10R 109.5 . .
H10P C106 H10R 109.5 . .
H10Q C106 H10R 109.5 . .
O50 C107 O52 127.1(3) . .
O50 C107 C108 118.2(3) . .
O52 C107 C108 114.7(3) . .
C109 C108 C110 110.6(3) . .
C109 C108 C107 111.9(3) . .
C110 C108 C107 108.4(3) . .
C109 C108 C111 110.0(3) . .
C110 C108 C111 109.7(3) . .
C107 C108 C111 106.1(3) . .
C108 C109 H10G 109.5 . .
C108 C109 H10H 109.5 . .
H10G C109 H10H 109.5 . .
C108 C109 H10I 109.5 . .
H10G C109 H10I 109.5 . .
H10H C109 H10I 109.5 . .
C108 C110 H11A 109.5 . .
C108 C110 H11B 109.5 . .
H11A C110 H11B 109.5 . .
C108 C110 H11C 109.5 . .
H11A C110 H11C 109.5 . .
H11B C110 H11C 109.5 . .
C108 C111 H11D 109.5 . .
C108 C111 H11E 109.5 . .
H11D C111 H11E 109.5 . .
C108 C111 H11F 109.5 . .
H11D C111 H11F 109.5 . .
H11E C111 H11F 109.5 . .

loop_
_geom_bond_atom_site_label_1
_geom_bond_atom_site_label_2
_geom_bond_distance
_geom_bond_site_symmetry_2
Mn1 O1 1.865(2) .
Mn1 O6 1.866(2) .
Mn1 O4 1.949(2) .
Mn1 O3 1.957(2) .
Mn1 O5 2.162(3) .
Mn1 O2 2.315(3) .
Mn1 Mn2 2.8552(7) .
Mn2 O7 1.898(2) .
Mn2 O1 1.902(2) .
Mn2 O9 1.926(2) .
Mn2 O6 1.938(2) .
Mn2 O8 2.178(2) .
Mn2 Mn3 2.8595(8) .
Mn3 O7 1.861(2) .
Mn3 O9 1.871(2) .
Mn3 O11 1.964(3) .
Mn3 O13 1.972(2) .
Mn3 O12 2.137(2) .
Mn3 O10 2.315(2) .
Mn4 O8 1.861(2) .
Mn4 O18 1.886(2) .
Mn4 O20 1.944(2) .
Mn4 O21 2.007(2) .
Mn4 O15 2.241(2) .
Mn4 O19 2.265(2) .
Mn4 Mn5 3.0390(8) .
Mn5 O6 1.871(2) .
Mn5 O18 1.880(2) .
Mn5 O14 1.960(2) .
Mn5 O22 1.964(2) .
Mn5 O23 2.112(2) .
Mn5 O19 2.295(2) .
Mn6 O18 1.858(2) .
Mn6 O7 1.874(2) .
Mn6 O25 1.942(2) .
Mn6 O17 1.945(2) .
Mn6 O24 2.062(2) .
Mn7 O8 1.857(2) .
Mn7 O29 1.881(2) .
Mn7 O26 1.940(2) .
Mn7 O28 2.012(2) .
Mn7 O27 2.240(3) .
Mn7 O33 2.272(2) .
Mn7 Mn9 3.0318(8) .
Mn8 O29 1.864(2) .
Mn8 O1 1.873(2) .
Mn8 O31 1.947(2) .
Mn8 O30 1.948(2) .
Mn8 O32 2.060(2) .
Mn9 O29 1.882(2) .
Mn9 O9 1.883(2) .
Mn9 O36 1.963(2) .
Mn9 O34 1.971(2) .
Mn9 O35 2.114(2) .
Mn9 O33 2.292(2) .
O2 C4 1.445(5) .
O2 C1 1.453(5) .
O3 C5 1.258(4) .
O4 C48 1.277(4) .
O5 C10 1.251(4) .
O10 C15 1.445(5) .
O10 C18 1.450(5) .
O11 C19 1.276(4) .
O12 C24 1.258(4) .
O13 C29 1.264(5) .
O14 C34 1.262(4) .
O15 C112 1.234(4) .
O17 C112 1.286(4) .
O19 C10 1.278(4) .
O20 C43 1.264(4) .
O21 C34 1.273(4) .
O22 C48 1.268(4) .
O23 C53 1.249(4) .
O24 C53 1.267(4) .
O25 C29 1.258(5) .
O26 C43 1.261(4) .
O27 C58 1.262(4) .
O28 C63 1.262(4) .
O30 C58 1.293(4) .
O31 C5 1.261(4) .
O32 C68 1.262(4) .
O33 C24 1.275(4) .
O34 C63 1.271(4) .
O35 C68 1.259(4) .
O36 C19 1.253(4) .
C1 C2 1.538(6) .
C1 H1A 0.9900 .
C1 H1B 0.9900 .
C2 C3 1.492(8) .
C2 H2A 0.9900 .
C2 H2B 0.9900 .
C3 C4 1.488(7) .
C3 H3A 0.9900 .
C3 H3B 0.9900 .
C4 H4A 0.9900 .
C4 H4B 0.9900 .
C5 C6 1.534(5) .
C6 C8 1.510(5) .
C6 C9 1.536(6) .
C6 C7 1.548(6) .
C7 H7A 0.9800 .
C7 H7B 0.9800 .
C7 H7C 0.9800 .
C8 H8A 0.9800 .
C8 H8B 0.9800 .
C8 H8C 0.9800 .
C9 H9A 0.9800 .
C9 H9B 0.9800 .
C9 H9C 0.9800 .
C10 C11 1.536(5) .
C11 C13' 1.477(15) .
C11 C14' 1.492(15) .
C11 C12 1.500(10) .
C11 C13 1.519(8) .
C11 C14 1.557(8) .
C11 C12' 1.654(15) .
C12 H12A 0.9800 .
C12 H12B 0.9800 .
C12 H12C 0.9800 .
C13 H13A 0.9800 .
C13 H13B 0.9800 .
C13 H13C 0.9800 .
C14 H14A 0.9800 .
C14 H14B 0.9800 .
C14 H14C 0.9800 .
C12' H12D 0.9800 .
C12' H12E 0.9800 .
C12' H12F 0.9800 .
C13' H13D 0.9800 .
C13' H13E 0.9800 .
C13' H13F 0.9800 .
C14' H14D 0.9800 .
C14' H14E 0.9800 .
C14' H14F 0.9800 .
C15 C16 1.500(6) .
C15 H15A 0.9900 .
C15 H15B 0.9900 .
C16 C17 1.459(7) .
C16 H16A 0.9900 .
C16 H16B 0.9900 .
C17 C18 1.496(6) .
C17 H17A 0.9900 .
C17 H17B 0.9900 .
C18 H18A 0.9900 .
C18 H18B 0.9900 .
C19 C20 1.522(5) .
C20 C22' 1.363(11) .
C20 C21 1.380(10) .
C20 C23' 1.514(14) .
C20 C22 1.584(8) .
C20 C23 1.656(11) .
C20 C21' 1.744(11) .
C21 H21A 0.9800 .
C21 H21B 0.9800 .
C21 H21C 0.9800 .
C22 H22A 0.9800 .
C22 H22B 0.9800 .
C22 H22C 0.9800 .
C23 H23A 0.9800 .
C23 H23B 0.9800 .
C23 H23C 0.9800 .
C21' H21D 0.9800 .
C21' H21E 0.9800 .
C21' H21F 0.9800 .
C22' H22D 0.9800 .
C22' H22E 0.9800 .
C22' H22F 0.9800 .
C23' H23D 0.9800 .
C23' H23E 0.9800 .
C23' H23F 0.9800 .
C24 C25 1.536(5) .
C25 C26 1.528(6) .
C25 C28 1.534(6) .
C25 C27 1.535(6) .
C26 H26A 0.9800 .
C26 H26B 0.9800 .
C26 H26C 0.9800 .
C27 H27A 0.9800 .
C27 H27B 0.9800 .
C27 H27C 0.9800 .
C28 H28A 0.9800 .
C28 H28B 0.9800 .
C28 H28C 0.9800 .
C29 C30 1.534(5) .
C30 C32 1.479(7) .
C30 C31 1.509(9) .
C30 C33 1.518(8) .
C31 H31A 0.9800 .
C31 H31B 0.9800 .
C31 H31C 0.9800 .
C32 H32A 0.9800 .
C32 H32B 0.9800 .
C32 H32C 0.9800 .
C33 H33A 0.9800 .
C33 H33B 0.9800 .
C33 H33C 0.9800 .
C34 C35 1.534(5) .
C35 C38 1.516(6) .
C35 C36 1.530(6) .
C35 C37 1.545(5) .
C36 H36A 0.9800 .
C36 H36B 0.9800 .
C36 H36C 0.9800 .
C37 H37A 0.9800 .
C37 H37B 0.9800 .
C37 H37C 0.9800 .
C38 H38A 0.9800 .
C38 H38B 0.9800 .
C38 H38C 0.9800 .
C39 C41' 1.42(2) .
C39 C40' 1.500(18) .
C39 C42 1.507(9) .
C39 C40 1.512(9) .
C39 C112 1.543(5) .
C39 C41 1.549(9) .
C39 C42' 1.585(19) .
C40 H40A 0.9800 .
C40 H40B 0.9800 .
C40 H40C 0.9800 .
C41 H41A 0.9800 .
C41 H41B 0.9800 .
C41 H41C 0.9800 .
C42 H42A 0.9800 .
C42 H42B 0.9800 .
C42 H42C 0.9800 .
C40' H40D 0.9800 .
C40' H40E 0.9800 .
C40' H40F 0.9800 .
C41' H41D 0.9800 .
C41' H41E 0.9800 .
C41' H41F 0.9800 .
C42' H42D 0.9800 .
C42' H42E 0.9800 .
C42' H42F 0.9800 .
C43 C44 1.532(5) .
C44 C45' 1.426(14) .
C44 C46 1.483(9) .
C44 C47' 1.487(12) .
C44 C47 1.513(9) .
C44 C46' 1.599(12) .
C44 C45 1.636(8) .
C45 H45A 0.9800 .
C45 H45B 0.9800 .
C45 H45C 0.9800 .
C46 H46A 0.9800 .
C46 H46B 0.9800 .
C46 H46C 0.9800 .
C47 H47A 0.9800 .
C47 H47B 0.9800 .
C47 H47C 0.9800 .
C45' H45D 0.9800 .
C45' H45E 0.9800 .
C45' H45F 0.9800 .
C46' H46D 0.9800 .
C46' H46E 0.9800 .
C46' H46F 0.9800 .
C47' H47D 0.9800 .
C47' H47E 0.9800 .
C47' H47F 0.9800 .
C48 C49 1.518(5) .
C49 C51 1.501(6) .
C49 C52 1.502(6) .
C49 C50 1.542(7) .
C50 H50A 0.9800 .
C50 H50B 0.9800 .
C50 H50C 0.9800 .
C51 H51A 0.9800 .
C51 H51B 0.9800 .
C51 H51C 0.9800 .
C52 H52A 0.9800 .
C52 H52B 0.9800 .
C52 H52C 0.9800 .
C53 C54 1.540(5) .
C54 C55 1.509(7) .
C54 C57 1.516(6) .
C54 C56 1.529(6) .
C55 H55A 0.9800 .
C55 H55B 0.9800 .
C55 H55C 0.9800 .
C56 H56A 0.9800 .
C56 H56B 0.9800 .
C56 H56C 0.9800 .
C57 H57A 0.9800 .
C57 H57B 0.9800 .
C57 H57C 0.9800 .
C58 C59 1.527(5) .
C59 C62 1.499(7) .
C59 C60 1.521(6) .
C59 C61 1.526(6) .
C60 H60A 0.9800 .
C60 H60B 0.9800 .
C60 H60C 0.9800 .
C61 H61A 0.9800 .
C61 H61B 0.9800 .
C61 H61C 0.9800 .
C62 H62A 0.9800 .
C62 H62B 0.9800 .
C62 H62C 0.9800 .
C63 C64 1.539(5) .
C64 C65' 1.450(18) .
C64 C66 1.502(9) .
C64 C65 1.515(10) .
C64 C67 1.544(10) .
C64 C67' 1.576(16) .
C64 C66' 1.581(16) .
C65 H65A 0.9800 .
C65 H65B 0.9800 .
C65 H65C 0.9800 .
C66 H66A 0.9800 .
C66 H66B 0.9800 .
C66 H66C 0.9800 .
C67 H67A 0.9800 .
C67 H67B 0.9800 .
C67 H67C 0.9800 .
C65' H65D 0.9800 .
C65' H65E 0.9800 .
C65' H65F 0.9800 .
C66' H66D 0.9800 .
C66' H66E 0.9800 .
C66' H66F 0.9800 .
C67' H67D 0.9800 .
C67' H67E 0.9800 .
C67' H67F 0.9800 .
C68 C69 1.546(5) .
C69 C70 1.523(6) .
C69 C72 1.537(6) .
C69 C71 1.537(6) .
C70 H70A 0.9800 .
C70 H70B 0.9800 .
C70 H70C 0.9800 .
C71 H71A 0.9800 .
C71 H71B 0.9800 .
C71 H71C 0.9800 .
C72 H72A 0.9800 .
C72 H72B 0.9800 .
C72 H72C 0.9800 .
O16 Mn12 1.852(2) .
O16 Mn14 1.874(2) .
O16 Mn13 1.886(2) .
Mn10 O42 1.869(2) .
Mn10 O41 1.878(2) .
Mn10 O38 1.969(2) .
Mn10 O39 1.982(2) .
Mn10 O37 2.138(2) .
Mn10 O40 2.325(2) .
Mn10 Mn11 2.8652(6) .
Mn11 O42 1.895(2) .
Mn11 O42 1.895(2) 2_665
Mn11 O41 1.935(2) 2_665
Mn11 O41 1.935(2) .
Mn11 O43 2.173(3) .
Mn11 Mn10 2.8654(6) 2_665
Mn12 O42 1.873(2) .
Mn12 O44 1.930(2) .
Mn12 O46 1.940(2) .
Mn12 O45 2.043(2) .
Mn13 O43 1.8503(15) .
Mn13 O49 1.946(2) .
Mn13 O50 2.003(2) .
Mn13 O48 2.239(3) .
Mn13 O51 2.281(2) .
Mn13 Mn14 3.0360(7) .
Mn14 O41 1.877(2) 2_665
Mn14 O53 1.949(2) 2_665
Mn14 O52 1.972(2) .
Mn14 O54 2.125(2) .
Mn14 O51 2.279(2) .
O37 C73 1.261(4) .
O38 C78 1.267(4) .
O39 C83 1.266(4) .
O40 C88 1.446(4) .
O40 C91 1.448(4) .
O41 Mn14 1.877(2) 2_665
O43 Mn13 1.8504(14) 2_665
O44 C83 1.254(4) .
O45 C92 1.258(4) .
O46 C97 1.290(4) .
O48 C97 1.237(4) .
O49 C102 1.265(3) .
O50 C107 1.260(4) .
O51 C73 1.276(4) 2_665
O52 C107 1.267(4) .
O53 C78 1.264(4) .
O53 Mn14 1.949(2) 2_665
O54 C92 1.259(4) .
C73 O51 1.276(4) 2_665
C73 C74 1.525(5) .
C74 C76 1.515(5) .
C74 C75 1.528(6) .
C74 C77 1.548(6) .
C75 H75A 0.9800 .
C75 H75B 0.9800 .
C75 H75C 0.9800 .
C76 H76A 0.9800 .
C76 H76B 0.9800 .
C76 H76C 0.9800 .
C77 H77A 0.9800 .
C77 H77B 0.9800 .
C77 H77C 0.9800 .
C78 C79 1.531(4) .
C79 C82 1.504(5) .
C79 C81 1.533(5) .
C79 C80 1.538(6) .
C80 H80A 0.9800 .
C80 H80B 0.9800 .
C80 H80C 0.9800 .
C81 H81A 0.9800 .
C81 H81B 0.9800 .
C81 H81C 0.9800 .
C82 H82A 0.9800 .
C82 H82B 0.9800 .
C82 H82C 0.9800 .
C83 C84 1.524(5) .
C84 C87 1.523(5) .
C84 C86 1.523(5) .
C84 C85 1.535(5) .
C85 H85A 0.9800 .
C85 H85B 0.9800 .
C85 H85C 0.9800 .
C86 H86A 0.9800 .
C86 H86B 0.9800 .
C86 H86C 0.9800 .
C87 H87A 0.9800 .
C87 H87B 0.9800 .
C87 H87C 0.9800 .
C88 C89 1.472(6) .
C88 H88A 0.9900 .
C88 H88B 0.9900 .
C89 C90 1.436(7) .
C89 H89A 0.9900 .
C89 H89B 0.9900 .
C90 C91 1.515(6) .
C90 H90A 0.9900 .
C90 H90B 0.9900 .
C91 H91A 0.9900 .
C91 H91B 0.9900 .
C92 C93 1.530(4) .
C93 C95 1.528(5) .
C93 C96 1.529(5) .
C93 C94 1.532(5) .
C94 H94A 0.9800 .
C94 H94B 0.9800 .
C94 H94C 0.9800 .
C95 H95A 0.9800 .
C95 H95B 0.9800 .
C95 H95C 0.9800 .
C96 H96A 0.9800 .
C96 H96B 0.9800 .
C96 H96C 0.9800 .
C97 C98 1.536(5) .
C98 C100 1.534(6) .
C98 C99 1.534(6) .
C98 C101 1.535(5) .
C99 H99A 0.9800 .
C99 H99B 0.9800 .
C99 H99C 0.9800 .
C100 H10A 0.9800 .
C100 H10B 0.9800 .
C100 H10C 0.9800 .
C101 H10D 0.9800 .
C101 H10E 0.9800 .
C101 H10F 0.9800 .
C102 O49 1.265(3) 2_665
C102 C103 1.539(6) .
C103 C104 1.472(7) .
C103 C104 1.472(7) 2_665
C103 C106 1.502(7) 2_665
C103 C106 1.502(7) .
C103 C105 1.598(8) 2_665
C103 C105 1.598(8) .
C104 H10J 0.9800 .
C104 H10K 0.9800 .
C104 H10L 0.9800 .
C105 H10M 0.9800 .
C105 H10N 0.9800 .
C105 H10O 0.9800 .
C106 H10P 0.9800 .
C106 H10Q 0.9800 .
C106 H10R 0.9800 .
C107 C108 1.531(4) .
C108 C109 1.525(5) .
C108 C110 1.525(5) .
C108 C111 1.544(5) .
C109 H10G 0.9800 .
C109 H10H 0.9800 .
C109 H10I 0.9800 .
C110 H11A 0.9800 .
C110 H11B 0.9800 .
C110 H11C 0.9800 .
C111 H11D 0.9800 .
C111 H11E 0.9800 .
C111 H11F 0.9800 .
